data_4125660
loop_
_publ_author_name
'Van Raden, Jeff M.'
'Louie, Shayan'
'Zakharov, Lev N.'
'Jasti, Ramesh'

_publ_section_title
;
 2,2'-Bipyridyl-Embedded Cycloparaphenylenes as a General Strategy To
 Investigate Nanohoop-Based Coordination Complexes.
;
_journal_issue 8
_journal_name_full 'Journal of the American Chemical Society'
_journal_page_first 2936
_journal_page_last 2939
_journal_paper_doi 10.1021/jacs.7b00359
_journal_volume 139
_journal_year 2017
_chemical_formula_sum 'C112 H102 B2 F8 N4 O5 Pd'
_chemical_formula_weight 1863.99
_space_group_crystal_system triclinic
_space_group_IT_number 2
_space_group_name_Hall '-P 1'
_space_group_name_H-M_alt 'P -1'
_symmetry_space_group_name_Hall '-P 1'
_symmetry_space_group_name_H-M 'P -1'
_atom_sites_solution_hydrogens geom
_audit_creation_method SHELXL-2014/7
_cell_angle_alpha 79.836(2)
_cell_angle_beta 87.531(2)
_cell_angle_gamma 74.592(2)
_cell_formula_units_Z 4
_cell_length_a 13.4593(3)
_cell_length_b 24.9166(6)
_cell_length_c 30.9993(8)
_cell_measurement_reflns_used 7589
_cell_measurement_temperature 173(2)
_cell_measurement_theta_max 42.88
_cell_measurement_theta_min 2.90
_cell_volume 9864.9(4)
_computing_cell_refinement 'Bruker SAINT'
_computing_data_collection 'Bruker APEX2'
_computing_data_reduction 'Bruker SAINT'
_computing_molecular_graphics 'Bruker SHLEXTL'
_computing_publication_material 'Bruker SHLEXTL'
_computing_structure_refinement 'SHELXL-2014/7 (Sheldrick, 2014)'
_computing_structure_solution 'SHELXS-97 (Sheldrick 2008)'
_diffrn_ambient_temperature 173(2)
_diffrn_measured_fraction_theta_full 0.997
_diffrn_measured_fraction_theta_max 0.997
_diffrn_measurement_device_type 'Bruker APEX-II CCD'
_diffrn_measurement_method '\f and \w scans'
_diffrn_radiation_type CuK\a
_diffrn_radiation_wavelength 1.54178
_diffrn_reflns_av_R_equivalents 0.0783
_diffrn_reflns_av_unetI/netI 0.0961
_diffrn_reflns_Laue_measured_fraction_full 0.997
_diffrn_reflns_Laue_measured_fraction_max 0.997
_diffrn_reflns_limit_h_max 12
_diffrn_reflns_limit_h_min -13
_diffrn_reflns_limit_k_max 24
_diffrn_reflns_limit_k_min -24
_diffrn_reflns_limit_l_max 30
_diffrn_reflns_limit_l_min -30
_diffrn_reflns_number 68468
_diffrn_reflns_point_group_measured_fraction_full 0.997
_diffrn_reflns_point_group_measured_fraction_max 0.997
_diffrn_reflns_theta_full 49.810
_diffrn_reflns_theta_max 49.810
_diffrn_reflns_theta_min 1.448
_diffrn_source 'Incoatec I\mS'
_exptl_absorpt_coefficient_mu 2.093
_exptl_absorpt_correction_T_max 0.7498
_exptl_absorpt_correction_T_min 0.6205
_exptl_absorpt_correction_type multi-scan
_exptl_absorpt_process_details SADABS
_exptl_crystal_colour red
_exptl_crystal_density_diffrn 1.255
_exptl_crystal_description cut-strip
_exptl_crystal_F_000 3880
_exptl_crystal_size_max 0.140
_exptl_crystal_size_mid 0.060
_exptl_crystal_size_min 0.020
_platon_squeeze_details
;
In the crystal structure there are ten acetone, C3H6O,
and two pentane, C5H12, solvent molecules. 
Two of acetone and two pentane moleules are disodered 
and were treated by QUEEZE. The correction the X-ray 
data by QUEEZE is 369 electron/cell; the required 
number of electrons is 268 elctron/cell for four 
pentane and our acetone molecules in 
the full unit cell.     
;
_refine_diff_density_max 0.792
_refine_diff_density_min -0.926
_refine_diff_density_rms 0.075
_refine_ls_extinction_method none
_refine_ls_goodness_of_fit_ref 1.071
_refine_ls_hydrogen_treatment constr
_refine_ls_matrix_type full
_refine_ls_number_parameters 2172
_refine_ls_number_reflns 20046
_refine_ls_number_restraints 2079
_refine_ls_restrained_S_all 1.100
_refine_ls_R_factor_all 0.1177
_refine_ls_R_factor_gt 0.0816
_refine_ls_shift/su_max 0.002
_refine_ls_shift/su_mean 0.000
_refine_ls_structure_factor_coef Fsqd
_refine_ls_weighting_details 'w=1/[\s^2^(Fo^2^)+(0.1340P)^2^+3.2900P] where P=(Fo^2^+2Fc^2^)/3'
_refine_ls_weighting_scheme calc
_refine_ls_wR_factor_gt 0.2149
_refine_ls_wR_factor_ref 0.2354
_reflns_Friedel_coverage 0.000
_reflns_number_gt 12860
_reflns_number_total 20046
_reflns_threshold_expression 'I > 2\s(I)'
_cod_data_source_file ja7b00359_si_001.cif
_cod_data_source_block cu_jasti77_0m_a_sqd
_cod_database_code 4125660
_shelx_shelxl_version_number 2014/7
_shelx_space_group_comment
;
The symmetry employed for this shelxl refinement is uniquely defined
by the following loop, which should always be used as a source of
symmetry information in preference to the above space-group names.
They are only intended as comments.
;
_shelx_estimated_absorpt_t_min 0.758
_shelx_estimated_absorpt_t_max 0.959
_platon_squeeze_void_probe_radius 1.20

loop_
_space_group_symop_operation_xyz
'x, y, z'
'-x, -y, -z'

loop_
_atom_site_label
_atom_site_type_symbol
_atom_site_fract_x
_atom_site_fract_y
_atom_site_fract_z
_atom_site_U_iso_or_equiv
_atom_site_adp_type
_atom_site_occupancy
_atom_site_site_symmetry_order
_atom_site_calc_flag
_atom_site_refinement_flags_posn
_atom_site_refinement_flags_adp
_atom_site_refinement_flags_occupancy
Pd1 Pd 0.35341(4) 0.51195(2) 0.73682(2) 0.0459(2) Uani 1 1 d . U .
Pd2 Pd 0.0000 1.0000 1.0000 0.0494(3) Uani 1 2 d S U P
Pd3 Pd 0.5000 0.0000 0.5000 0.1235(6) Uani 1 2 d S U P
N1 N 0.4099(5) 0.5803(2) 0.73209(19) 0.0411(15) Uani 1 1 d . U .
N2 N 0.2252(5) 0.5719(3) 0.7382(2) 0.0463(16) Uani 1 1 d . U .
N3 N 0.2918(5) 0.4479(3) 0.7376(2) 0.0477(16) Uani 1 1 d . U .
N4 N 0.4794(5) 0.4467(3) 0.7408(2) 0.0486(16) Uani 1 1 d . U .
N5 N -0.0827(5) 0.9534(3) 0.9800(2) 0.0479(16) Uani 1 1 d . U .
N6 N -0.1036(5) 1.0583(3) 0.9609(2) 0.0487(16) Uani 1 1 d . U .
N7 N 0.3864(7) 0.0530(7) 0.5286(3) 0.118(3) Uani 1 1 d . U .
N8 N 0.4554(7) -0.0559(6) 0.5454(3) 0.110(3) Uani 1 1 d . U .
C1 C 0.4978(6) 0.5834(3) 0.7474(3) 0.049(2) Uani 1 1 d . U .
H1A H 0.5463 0.5494 0.7596 0.059 Uiso 1 1 calc R U .
C2 C 0.5226(6) 0.6348(4) 0.7464(3) 0.053(2) Uani 1 1 d . U .
C3 C 0.4583(7) 0.6816(4) 0.7215(3) 0.053(2) Uani 1 1 d . U .
H3A H 0.4784 0.7159 0.7150 0.064 Uiso 1 1 calc R U .
C4 C 0.3667(6) 0.6794(3) 0.7060(2) 0.0480(19) Uani 1 1 d . U .
H4A H 0.3230 0.7119 0.6891 0.058 Uiso 1 1 calc R U .
C5 C 0.3376(6) 0.6290(3) 0.7151(2) 0.0466(18) Uani 1 1 d . U .
C6 C 0.2311(6) 0.6254(3) 0.7198(3) 0.0456(19) Uani 1 1 d . U .
C7 C 0.1455(6) 0.6701(4) 0.7177(3) 0.052(2) Uani 1 1 d . U .
H7A H 0.1440 0.7048 0.6989 0.062 Uiso 1 1 calc R U .
C8 C 0.0621(6) 0.6640(3) 0.7430(3) 0.051(2) Uani 1 1 d . U .
H8A H 0.0028 0.6951 0.7421 0.062 Uiso 1 1 calc R U .
C9 C 0.0625(6) 0.6133(3) 0.7701(3) 0.0469(19) Uani 1 1 d . U .
C10 C 0.1410(6) 0.5672(3) 0.7624(3) 0.0453(19) Uani 1 1 d . U .
H10A H 0.1353 0.5304 0.7747 0.054 Uiso 1 1 calc R U .
C11 C -0.0003(6) 0.6093(4) 0.8111(3) 0.051(2) Uani 1 1 d . U .
C12 C -0.0465(6) 0.6581(3) 0.8286(3) 0.054(2) Uani 1 1 d . U .
H12A H -0.0614 0.6938 0.8098 0.065 Uiso 1 1 calc R U .
C13 C -0.0708(6) 0.6556(4) 0.8722(3) 0.053(2) Uani 1 1 d . U .
H13A H -0.1030 0.6896 0.8827 0.064 Uiso 1 1 calc R U .
C14 C -0.0498(6) 0.6046(4) 0.9018(3) 0.0514(19) Uani 1 1 d . U .
C15 C -0.0197(6) 0.5565(4) 0.8828(3) 0.058(2) Uani 1 1 d . U .
H15A H -0.0148 0.5207 0.9007 0.070 Uiso 1 1 calc R U .
C16 C 0.0038(6) 0.5586(4) 0.8382(3) 0.055(2) Uani 1 1 d . U .
H16A H 0.0229 0.5246 0.8265 0.066 Uiso 1 1 calc R U .
C17 C -0.0395(7) 0.6031(4) 0.9500(3) 0.059(2) Uani 1 1 d . U .
C18 C 0.0296(7) 0.5572(4) 0.9740(3) 0.061(2) Uani 1 1 d . U .
H18A H 0.0549 0.5236 0.9619 0.073 Uiso 1 1 calc R U .
C19 C 0.0623(7) 0.5592(4) 1.0149(3) 0.065(2) Uani 1 1 d . U .
H19A H 0.1080 0.5267 1.0310 0.078 Uiso 1 1 calc R U .
C20 C 0.0292(7) 0.6084(4) 1.0333(3) 0.060(2) Uani 1 1 d . U .
C21 C -0.0449(7) 0.6523(4) 1.0109(3) 0.061(2) Uani 1 1 d . U .
H21A H -0.0721 0.6851 1.0237 0.074 Uiso 1 1 calc R U .
C22 C -0.0813(7) 0.6502(4) 0.9699(3) 0.060(2) Uani 1 1 d . U .
H22A H -0.1343 0.6807 0.9556 0.071 Uiso 1 1 calc R U .
C23 C 0.0964(7) 0.6162(4) 1.0678(3) 0.060(2) Uani 1 1 d . U .
C24 C 0.1578(7) 0.5684(4) 1.0949(3) 0.063(2) Uani 1 1 d . U .
H24A H 0.1354 0.5348 1.1020 0.075 Uiso 1 1 calc R U .
C25 C 0.2503(7) 0.5705(4) 1.1112(3) 0.065(2) Uani 1 1 d . U .
H25A H 0.2894 0.5389 1.1307 0.078 Uiso 1 1 calc R U .
C26 C 0.2873(7) 0.6185(4) 1.0995(3) 0.061(2) Uani 1 1 d . U .
C27 C 0.2176(7) 0.6680(4) 1.0792(3) 0.064(2) Uani 1 1 d . U .
H27A H 0.2343 0.7031 1.0760 0.076 Uiso 1 1 calc R U .
C28 C 0.1236(7) 0.6655(4) 1.0636(3) 0.058(2) Uani 1 1 d . U .
H28A H 0.0772 0.6994 1.0497 0.070 Uiso 1 1 calc R U .
C29 C 0.3999(8) 0.6139(4) 1.0935(3) 0.075(3) Uani 1 1 d . U .
C30 C 0.4586(8) 0.5655(4) 1.0784(4) 0.084(3) Uani 1 1 d . U .
H30A H 0.4395 0.5309 1.0861 0.101 Uiso 1 1 calc R U .
C31 C 0.5440(8) 0.5676(4) 1.0525(3) 0.079(3) Uani 1 1 d . U .
H31A H 0.5814 0.5344 1.0420 0.095 Uiso 1 1 calc R U .
C32 C 0.5770(7) 0.6163(4) 1.0413(3) 0.072(2) Uani 1 1 d . U .
C33 C 0.5282(8) 0.6606(4) 1.0623(3) 0.076(3) Uani 1 1 d . U .
H33A H 0.5548 0.6927 1.0593 0.091 Uiso 1 1 calc R U .
C34 C 0.4435(8) 0.6592(4) 1.0872(3) 0.079(3) Uani 1 1 d . U .
H34A H 0.4124 0.6907 1.1009 0.095 Uiso 1 1 calc R U .
C35 C 0.6397(7) 0.6226(4) 1.0007(3) 0.065(2) Uani 1 1 d . U .
C36 C 0.6900(7) 0.5770(4) 0.9811(3) 0.070(2) Uani 1 1 d . U .
H36A H 0.7097 0.5404 0.9985 0.084 Uiso 1 1 calc R U .
C37 C 0.7124(7) 0.5834(4) 0.9369(3) 0.067(2) Uani 1 1 d . U .
H37A H 0.7459 0.5507 0.9248 0.080 Uiso 1 1 calc R U .
C38 C 0.6881(6) 0.6352(4) 0.9095(3) 0.058(2) Uani 1 1 d . U .
C39 C 0.6522(7) 0.6825(4) 0.9307(3) 0.067(2) Uani 1 1 d . U .
H39A H 0.6438 0.7194 0.9141 0.080 Uiso 1 1 calc R U .
C40 C 0.6289(7) 0.6765(4) 0.9754(3) 0.073(2) Uani 1 1 d . U .
H40A H 0.6057 0.7091 0.9888 0.087 Uiso 1 1 calc R U .
C41 C 0.6756(6) 0.6410(4) 0.8622(3) 0.054(2) Uani 1 1 d . U .
C42 C 0.6092(7) 0.6889(4) 0.8386(3) 0.061(2) Uani 1 1 d . U .
H42A H 0.5921 0.7230 0.8504 0.073 Uiso 1 1 calc R U .
C43 C 0.5678(7) 0.6887(4) 0.7990(3) 0.060(2) Uani 1 1 d . U .
H43A H 0.5201 0.7217 0.7846 0.073 Uiso 1 1 calc R U .
C44 C 0.5957(7) 0.6395(4) 0.7793(3) 0.056(2) Uani 1 1 d . U .
C45 C 0.6749(7) 0.5956(4) 0.7994(3) 0.062(2) Uani 1 1 d . U .
H45A H 0.7035 0.5643 0.7851 0.075 Uiso 1 1 calc R U .
C46 C 0.7132(7) 0.5964(4) 0.8398(3) 0.069(2) Uani 1 1 d . U .
H46A H 0.7671 0.5653 0.8527 0.083 Uiso 1 1 calc R U .
C47 C 0.2081(6) 0.4492(3) 0.7144(3) 0.050(2) Uani 1 1 d . U .
H47A H 0.1646 0.4847 0.7018 0.060 Uiso 1 1 calc R U .
C48 C 0.1835(6) 0.4003(3) 0.7082(3) 0.052(2) Uani 1 1 d . U .
C49 C 0.2310(6) 0.3513(3) 0.7367(3) 0.053(2) Uani 1 1 d . U .
H49A H 0.2055 0.3188 0.7394 0.063 Uiso 1 1 calc R U .
C50 C 0.3150(7) 0.3501(4) 0.7608(3) 0.056(2) Uani 1 1 d . U .
H50A H 0.3475 0.3165 0.7802 0.068 Uiso 1 1 calc R U .
C51 C 0.3529(6) 0.3975(3) 0.7571(3) 0.0497(19) Uani 1 1 d . U .
C52 C 0.4602(6) 0.3969(3) 0.7615(3) 0.0497(19) Uani 1 1 d . U .
C53 C 0.5392(6) 0.3489(4) 0.7736(3) 0.059(2) Uani 1 1 d . U .
H53A H 0.5279 0.3175 0.7935 0.071 Uiso 1 1 calc R U .
C54 C 0.6356(7) 0.3483(4) 0.7558(3) 0.059(2) Uani 1 1 d . U .
H54A H 0.6912 0.3158 0.7637 0.070 Uiso 1 1 calc R U .
C55 C 0.6530(6) 0.3934(4) 0.7270(3) 0.055(2) Uani 1 1 d . U .
C56 C 0.5750(6) 0.4444(4) 0.7238(3) 0.051(2) Uani 1 1 d . U .
H56A H 0.5897 0.4783 0.7092 0.062 Uiso 1 1 calc R U .
C57 C 0.7360(6) 0.3885(4) 0.6944(3) 0.059(2) Uani 1 1 d . U .
C58 C 0.7666(7) 0.3375(4) 0.6782(3) 0.074(3) Uani 1 1 d . U .
H58A H 0.7526 0.3044 0.6947 0.089 Uiso 1 1 calc R U .
C59 C 0.8167(8) 0.3349(5) 0.6388(4) 0.085(3) Uani 1 1 d . U .
H59A H 0.8353 0.2999 0.6284 0.101 Uiso 1 1 calc R U .
C60 C 0.8406(7) 0.3803(4) 0.6141(3) 0.072(2) Uani 1 1 d . U .
C61 C 0.8231(7) 0.4285(4) 0.6334(3) 0.073(3) Uani 1 1 d . U .
H61A H 0.8480 0.4593 0.6192 0.087 Uiso 1 1 calc R U .
C62 C 0.7719(7) 0.4329(4) 0.6718(3) 0.066(2) Uani 1 1 d . U .
H62A H 0.7604 0.4669 0.6834 0.080 Uiso 1 1 calc R U .
C63 C 0.8625(7) 0.3828(5) 0.5663(4) 0.078(3) Uani 1 1 d . U .
C64 C 0.8972(9) 0.3338(5) 0.5482(4) 0.096(3) Uani 1 1 d . U .
H64A H 0.9301 0.2994 0.5666 0.115 Uiso 1 1 calc R U .
C65 C 0.8851(10) 0.3336(6) 0.5041(4) 0.106(4) Uani 1 1 d . U .
H65A H 0.9107 0.2994 0.4931 0.127 Uiso 1 1 calc R U .
C66 C 0.8373(9) 0.3815(5) 0.4761(4) 0.088(3) Uani 1 1 d . U .
C67 C 0.8154(8) 0.4330(5) 0.4930(4) 0.088(3) Uani 1 1 d . U .
H67A H 0.7935 0.4684 0.4741 0.106 Uiso 1 1 calc R U .
C68 C 0.8262(8) 0.4309(5) 0.5362(4) 0.085(3) Uani 1 1 d . U .
H68A H 0.8070 0.4657 0.5468 0.103 Uiso 1 1 calc R U .
C69 C 0.7816(9) 0.3794(6) 0.4361(4) 0.090(3) Uani 1 1 d . U .
C70 C 0.7273(12) 0.4269(6) 0.4097(5) 0.125(4) Uani 1 1 d . U .
H70A H 0.7483 0.4609 0.4065 0.150 Uiso 1 1 calc R U .
C71 C 0.6407(11) 0.4253(6) 0.3874(4) 0.112(4) Uani 1 1 d . U .
H71A H 0.6018 0.4592 0.3701 0.134 Uiso 1 1 calc R U .
C72 C 0.6083(10) 0.3752(6) 0.3894(3) 0.089(3) Uani 1 1 d . U .
C73 C 0.6820(10) 0.3253(5) 0.4055(4) 0.101(3) Uani 1 1 d . U .
H73A H 0.6748 0.2899 0.4007 0.121 Uiso 1 1 calc R U .
C74 C 0.7672(10) 0.3282(6) 0.4290(4) 0.108(4) Uani 1 1 d . U .
H74A H 0.8165 0.2941 0.4405 0.129 Uiso 1 1 calc R U .
C75 C 0.5013(10) 0.3752(6) 0.3843(3) 0.093(3) Uani 1 1 d . U .
C76 C 0.4277(11) 0.4271(6) 0.3860(4) 0.126(4) Uani 1 1 d . U .
H76A H 0.4452 0.4618 0.3764 0.151 Uiso 1 1 calc R U .
C77 C 0.3315(11) 0.4271(7) 0.4016(5) 0.137(5) Uani 1 1 d . U .
H77A H 0.2830 0.4620 0.4039 0.164 Uiso 1 1 calc R U .
C78 C 0.3019(9) 0.3748(6) 0.4148(4) 0.099(3) Uani 1 1 d . U .
C79 C 0.3752(10) 0.3273(6) 0.4094(5) 0.133(5) Uani 1 1 d . U .
H79A H 0.3612 0.2915 0.4178 0.159 Uiso 1 1 calc R U .
C80 C 0.4689(10) 0.3304(6) 0.3921(5) 0.114(4) Uani 1 1 d . U .
H80A H 0.5139 0.2965 0.3852 0.137 Uiso 1 1 calc R U .
C81 C 0.2213(8) 0.3723(5) 0.4518(4) 0.081(3) Uani 1 1 d . U .
C82 C 0.2319(11) 0.3275(5) 0.4835(4) 0.120(5) Uani 1 1 d . U .
H82A H 0.2746 0.2922 0.4784 0.144 Uiso 1 1 calc R U .
C83 C 0.1822(11) 0.3305(5) 0.5244(4) 0.115(4) Uani 1 1 d . U .
H83A H 0.1917 0.2973 0.5460 0.139 Uiso 1 1 calc R U .
C84 C 0.1199(7) 0.3811(4) 0.5334(3) 0.064(2) Uani 1 1 d . U .
C85 C 0.0990(8) 0.4239(4) 0.4985(3) 0.075(3) Uani 1 1 d . U .
H85A H 0.0492 0.4581 0.5015 0.091 Uiso 1 1 calc R U .
C86 C 0.1487(8) 0.4189(5) 0.4588(4) 0.085(3) Uani 1 1 d . U .
H86A H 0.1307 0.4499 0.4353 0.102 Uiso 1 1 calc R U .
C87 C 0.0986(6) 0.3887(4) 0.5791(3) 0.058(2) Uani 1 1 d . U .
C88 C 0.0888(7) 0.4421(4) 0.5918(3) 0.067(2) Uani 1 1 d . U .
H88A H 0.0736 0.4751 0.5699 0.081 Uiso 1 1 calc R U .
C89 C 0.1006(6) 0.4477(4) 0.6341(3) 0.062(2) Uani 1 1 d . U .
H89A H 0.0903 0.4844 0.6411 0.075 Uiso 1 1 calc R U .
C90 C 0.1276(6) 0.4002(4) 0.6675(3) 0.060(2) Uani 1 1 d . U .
C91 C 0.1225(6) 0.3481(4) 0.6565(3) 0.061(2) Uani 1 1 d . U .
H91A H 0.1289 0.3159 0.6789 0.073 Uiso 1 1 calc R U .
C92 C 0.1085(7) 0.3440(4) 0.6141(3) 0.067(2) Uani 1 1 d . U .
H92A H 0.1053 0.3085 0.6080 0.081 Uiso 1 1 calc R U .
C93 C -0.0508(6) 0.8990(3) 0.9774(2) 0.049(2) Uani 1 1 d . U .
H93A H 0.0163 0.8792 0.9883 0.059 Uiso 1 1 calc R U .
C94 C -0.1074(7) 0.8682(4) 0.9602(3) 0.054(2) Uani 1 1 d . U .
C95 C -0.2114(7) 0.8981(4) 0.9499(3) 0.062(2) Uani 1 1 d . U .
H95A H -0.2575 0.8787 0.9417 0.074 Uiso 1 1 calc R U .
C96 C -0.2456(7) 0.9536(4) 0.9516(3) 0.056(2) Uani 1 1 d . U .
H96A H -0.3151 0.9731 0.9440 0.067 Uiso 1 1 calc R U .
C97 C -0.1791(6) 0.9828(4) 0.9645(3) 0.051(2) Uani 1 1 d . U .
C98 C -0.1919(6) 1.0435(4) 0.9544(3) 0.0511(19) Uani 1 1 d . U .
C99 C -0.2725(6) 1.0838(4) 0.9311(3) 0.054(2) Uani 1 1 d . U .
H99A H -0.3369 1.0755 0.9290 0.065 Uiso 1 1 calc R U .
C100 C -0.2602(6) 1.1348(4) 0.9112(3) 0.055(2) Uani 1 1 d . U .
H10D H -0.3166 1.1620 0.8960 0.066 Uiso 1 1 calc R U .
C101 C -0.1653(6) 1.1478(3) 0.9129(3) 0.0490(19) Uani 1 1 d . U .
C102 C -0.0925(6) 1.1084(4) 0.9397(3) 0.054(2) Uani 1 1 d . U .
H10G H -0.0293 1.1172 0.9435 0.064 Uiso 1 1 calc R U .
C103 C -0.1327(6) 1.1930(3) 0.8830(3) 0.0483(19) Uani 1 1 d . U .
C104 C -0.1709(7) 1.2102(3) 0.8406(3) 0.052(2) Uani 1 1 d . U .
H10B H -0.2367 1.2063 0.8342 0.062 Uiso 1 1 calc R U .
C105 C -0.1145(6) 1.2329(3) 0.8077(3) 0.052(2) Uani 1 1 d . U .
H10C H -0.1423 1.2445 0.7788 0.063 Uiso 1 1 calc R U .
C106 C -0.0176(7) 1.2392(3) 0.8159(3) 0.053(2) Uani 1 1 d . U .
C107 C 0.0092(7) 1.2335(3) 0.8597(3) 0.056(2) Uani 1 1 d . U .
H10F H 0.0666 1.2458 0.8668 0.067 Uiso 1 1 calc R U .
C108 C -0.0459(6) 1.2104(3) 0.8927(3) 0.050(2) Uani 1 1 d . U .
H10E H -0.0254 1.2062 0.9223 0.060 Uiso 1 1 calc R U .
C109 C 0.0619(7) 1.2364(3) 0.7811(3) 0.057(2) Uani 1 1 d . U .
C110 C 0.1671(7) 1.2158(3) 0.7925(3) 0.060(2) Uani 1 1 d . U .
H11B H 0.1917 1.2225 0.8188 0.072 Uiso 1 1 calc R U .
C111 C 0.2332(7) 1.1859(4) 0.7651(3) 0.069(2) Uani 1 1 d . U .
H11A H 0.3038 1.1720 0.7731 0.082 Uiso 1 1 calc R U .
C112 C 0.2029(7) 1.1750(4) 0.7266(3) 0.065(2) Uani 1 1 d . U .
C113 C 0.1042(7) 1.2063(4) 0.7116(3) 0.069(2) Uani 1 1 d . U .
H11D H 0.0843 1.2063 0.6826 0.083 Uiso 1 1 calc R U .
C114 C 0.0361(7) 1.2366(4) 0.7379(3) 0.063(2) Uani 1 1 d . U .
H11C H -0.0298 1.2581 0.7267 0.076 Uiso 1 1 calc R U .
C115 C 0.2567(9) 1.1221(4) 0.7107(3) 0.081(3) Uani 1 1 d . U .
C116 C 0.3550(9) 1.0924(5) 0.7211(4) 0.093(3) Uani 1 1 d . U .
H11F H 0.4011 1.1114 0.7300 0.112 Uiso 1 1 calc R U .
C117 C 0.3907(9) 1.0353(5) 0.7193(4) 0.105(4) Uani 1 1 d . U .
H11G H 0.4602 1.0161 0.7270 0.126 Uiso 1 1 calc R U .
C118 C 0.3269(9) 1.0059(5) 0.7065(3) 0.083(3) Uani 1 1 d . U .
C119 C 0.2288(9) 1.0370(5) 0.6905(3) 0.088(3) Uani 1 1 d . U .
H11E H 0.1850 1.0189 0.6788 0.106 Uiso 1 1 calc R U .
C120 C 0.1965(9) 1.0935(4) 0.6917(3) 0.084(3) Uani 1 1 d . U .
H12C H 0.1313 1.1144 0.6795 0.100 Uiso 1 1 calc R U .
C121 C 0.3490(8) 0.9430(5) 0.7195(4) 0.080(3) Uani 1 1 d . U .
C122 C 0.4213(8) 0.9112(5) 0.7505(4) 0.082(3) Uani 1 1 d . U .
H12F H 0.4770 0.9258 0.7560 0.099 Uiso 1 1 calc R U .
C123 C 0.4172(7) 0.8595(4) 0.7737(3) 0.072(2) Uani 1 1 d . U .
H12E H 0.4661 0.8407 0.7963 0.087 Uiso 1 1 calc R U .
C124 C 0.3398(7) 0.8345(4) 0.7638(3) 0.066(2) Uani 1 1 d . U .
C125 C 0.2777(7) 0.8617(4) 0.7280(3) 0.068(2) Uani 1 1 d . U .
H12D H 0.2305 0.8439 0.7183 0.082 Uiso 1 1 calc R U .
C126 C 0.2823(8) 0.9137(4) 0.7060(3) 0.077(3) Uani 1 1 d . U .
H12H H 0.2395 0.9306 0.6810 0.092 Uiso 1 1 calc R U .
C127 C 0.3078(7) 0.7912(4) 0.7972(3) 0.066(2) Uani 1 1 d . U .
C128 C 0.3320(8) 0.7871(4) 0.8421(3) 0.071(2) Uani 1 1 d . U .
H12B H 0.3895 0.7989 0.8497 0.085 Uiso 1 1 calc R U .
C129 C 0.2739(8) 0.7666(4) 0.8740(3) 0.075(3) Uani 1 1 d . U .
H12G H 0.2925 0.7634 0.9037 0.090 Uiso 1 1 calc R U .
C130 C 0.1857(8) 0.7496(4) 0.8645(3) 0.065(2) Uani 1 1 d . U .
C131 C 0.1740(8) 0.7441(4) 0.8210(3) 0.067(2) Uani 1 1 d . U .
H13F H 0.1250 0.7258 0.8138 0.080 Uiso 1 1 calc R U .
C132 C 0.2331(7) 0.7650(4) 0.7888(3) 0.068(2) Uani 1 1 d . U .
H13B H 0.2227 0.7616 0.7594 0.081 Uiso 1 1 calc R U .
C133 C 0.1004(8) 0.7536(4) 0.8967(3) 0.062(2) Uani 1 1 d . U .
C134 C 0.1162(8) 0.7531(4) 0.9410(3) 0.066(2) Uani 1 1 d . U .
H13E H 0.1795 0.7314 0.9547 0.079 Uiso 1 1 calc R U .
C135 C 0.0418(8) 0.7836(4) 0.9648(3) 0.066(2) Uani 1 1 d . U .
H13C H 0.0544 0.7830 0.9948 0.079 Uiso 1 1 calc R U .
C136 C -0.0523(7) 0.8155(4) 0.9463(3) 0.057(2) Uani 1 1 d . U .
C137 C -0.0755(7) 0.8069(4) 0.9050(3) 0.064(2) Uani 1 1 d . U .
H13D H -0.1433 0.8225 0.8934 0.076 Uiso 1 1 calc R U .
C138 C -0.0006(8) 0.7761(4) 0.8811(3) 0.067(2) Uani 1 1 d . U .
H13G H -0.0177 0.7699 0.8533 0.080 Uiso 1 1 calc R U .
C139 C 0.3800(10) 0.1020(8) 0.5320(4) 0.119(4) Uani 1 1 d . U .
H13H H 0.4312 0.1184 0.5175 0.143 Uiso 1 1 calc R U .
C140 C 0.3044(9) 0.1367(7) 0.5554(4) 0.120(3) Uani 1 1 d . U .
C141 C 0.2237(10) 0.1105(8) 0.5702(4) 0.124(4) Uani 1 1 d . U .
H14A H 0.1626 0.1325 0.5815 0.149 Uiso 1 1 calc R U .
C142 C 0.2304(10) 0.0563(8) 0.5688(4) 0.133(4) Uani 1 1 d . U .
H14B H 0.1769 0.0400 0.5811 0.159 Uiso 1 1 calc R U .
C143 C 0.3145(9) 0.0236(8) 0.5497(4) 0.120(3) Uani 1 1 d . U .
C144 C 0.3553(9) -0.0369(8) 0.5592(4) 0.114(3) Uani 1 1 d . U .
C145 C 0.3124(10) -0.0739(8) 0.5877(4) 0.120(4) Uani 1 1 d . U .
H14C H 0.2409 -0.0632 0.5943 0.144 Uiso 1 1 calc R U .
C146 C 0.3713(10) -0.1252(7) 0.6065(4) 0.118(4) Uani 1 1 d . U .
H14D H 0.3401 -0.1512 0.6244 0.142 Uiso 1 1 calc R U .
C147 C 0.4799(9) -0.1403(6) 0.5993(4) 0.101(3) Uani 1 1 d . U .
C148 C 0.5147(9) -0.1053(7) 0.5659(4) 0.102(3) Uani 1 1 d . U .
H14E H 0.5844 -0.1168 0.5570 0.123 Uiso 1 1 calc R U .
C149 C 0.5545(6) -0.1837(3) 0.6291(3) 0.107(3) Uani 1 1 d G U .
C150 C 0.6557(7) -0.2002(3) 0.6150(2) 0.118(4) Uani 1 1 d G U .
H15B H 0.6701 -0.1988 0.5846 0.142 Uiso 1 1 calc R U .
C151 C 0.7359(5) -0.2187(3) 0.6453(3) 0.111(3) Uani 1 1 d G U .
H15C H 0.8051 -0.2300 0.6356 0.133 Uiso 1 1 calc R U .
C152 C 0.7149(5) -0.2208(3) 0.6898(3) 0.116(3) Uani 1 1 d DG U .
C153 C 0.6136(6) -0.2043(3) 0.7039(2) 0.106(3) Uani 1 1 d G U .
H15D H 0.5992 -0.2057 0.7343 0.127 Uiso 1 1 calc R U .
C154 C 0.5334(5) -0.1857(3) 0.6736(3) 0.098(3) Uani 1 1 d G U .
H15E H 0.4642 -0.1744 0.6832 0.118 Uiso 1 1 calc R U .
C155 C 0.7991(7) -0.2177(4) 0.7212(3) 0.132(4) Uani 1 1 d DG U .
C156 C 0.8818(7) -0.1984(3) 0.7026(2) 0.122(4) Uani 1 1 d G U .
H15F H 0.9030 -0.2035 0.6737 0.146 Uiso 1 1 calc R U .
C157 C 0.9335(5) -0.1717(3) 0.7264(3) 0.124(4) Uani 1 1 d G U .
H15G H 0.9900 -0.1586 0.7137 0.149 Uiso 1 1 calc R U .
C158 C 0.9024(7) -0.1643(4) 0.7688(3) 0.163(4) Uani 1 1 d DG U .
C159 C 0.8197(8) -0.1835(5) 0.7874(2) 0.194(6) Uani 1 1 d G U .
H15H H 0.7985 -0.1784 0.8163 0.233 Uiso 1 1 calc R U .
C160 C 0.7681(6) -0.2102(4) 0.7636(3) 0.191(6) Uani 1 1 d G U .
H16B H 0.7116 -0.2234 0.7763 0.229 Uiso 1 1 calc R U .
C161 C 0.9249(10) -0.1114(4) 0.7838(4) 0.177(5) Uani 1 1 d DG U .
C162 C 0.9864(8) -0.0798(6) 0.7601(4) 0.202(7) Uani 1 1 d G U .
H16C H 1.0363 -0.0961 0.7403 0.243 Uiso 1 1 calc R U .
C163 C 0.9748(9) -0.0242(6) 0.7655(4) 0.242(9) Uani 1 1 d G U .
H16D H 1.0168 -0.0026 0.7493 0.291 Uiso 1 1 calc R U .
C164 C 0.9017(11) -0.0002(4) 0.7945(5) 0.187(5) Uani 1 1 d DG U .
C165 C 0.8403(9) -0.0318(6) 0.8181(4) 0.254(10) Uani 1 1 d G U .
H16E H 0.7903 -0.0155 0.8379 0.305 Uiso 1 1 calc R U .
C166 C 0.8518(9) -0.0874(6) 0.8128(4) 0.220(7) Uani 1 1 d G U .
H16F H 0.8098 -0.1090 0.8289 0.264 Uiso 1 1 calc R U .
C167 C 0.8627(8) 0.0690(4) 0.7826(4) 0.184(5) Uani 1 1 d DG U .
C168 C 0.8982(6) 0.0989(5) 0.7457(4) 0.185(6) Uani 1 1 d G U .
H16G H 0.9651 0.0844 0.7347 0.222 Uiso 1 1 calc R U .
C169 C 0.8357(9) 0.1500(5) 0.7249(3) 0.186(6) Uani 1 1 d G U .
H16H H 0.8600 0.1704 0.6997 0.223 Uiso 1 1 calc R U .
C170 C 0.7378(8) 0.1712(4) 0.7410(3) 0.136(4) Uani 1 1 d DG U .
C171 C 0.7023(6) 0.1413(5) 0.7779(3) 0.140(4) Uani 1 1 d G U .
H17A H 0.6354 0.1558 0.7889 0.168 Uiso 1 1 calc R U .
C172 C 0.7647(9) 0.0902(5) 0.7987(3) 0.151(5) Uani 1 1 d G U .
H17B H 0.7405 0.0698 0.8239 0.181 Uiso 1 1 calc R U .
C173 C 0.6547(7) 0.2145(4) 0.7078(3) 0.139(4) Uani 1 1 d DG U .
C174 C 0.6779(6) 0.2179(4) 0.6634(3) 0.138(4) Uani 1 1 d G U .
H17C H 0.7477 0.2084 0.6542 0.165 Uiso 1 1 calc R U .
C175 C 0.5989(8) 0.2352(4) 0.6325(2) 0.138(4) Uani 1 1 d G U .
H17D H 0.6148 0.2375 0.6022 0.166 Uiso 1 1 calc R U .
C176 C 0.4968(7) 0.2491(3) 0.6460(3) 0.114(3) Uani 1 1 d DG U .
C177 C 0.4736(6) 0.2457(3) 0.6903(3) 0.138(4) Uani 1 1 d G U .
H17E H 0.4038 0.2552 0.6995 0.166 Uiso 1 1 calc R U .
C178 C 0.5525(8) 0.2284(4) 0.7213(2) 0.132(4) Uani 1 1 d G U .
H17F H 0.5367 0.2261 0.7516 0.159 Uiso 1 1 calc R U .
C179 C 0.4167(7) 0.2452(3) 0.6140(3) 0.126(4) Uani 1 1 d DG U .
C180 C 0.3352(7) 0.2250(3) 0.6329(2) 0.115(4) Uani 1 1 d G U .
H18B H 0.3128 0.2309 0.6616 0.139 Uiso 1 1 calc R U .
C181 C 0.2865(5) 0.1961(4) 0.6098(3) 0.122(4) Uani 1 1 d G U .
H18C H 0.2308 0.1823 0.6226 0.147 Uiso 1 1 calc R U .
C182 C 0.3193(7) 0.1875(4) 0.5678(3) 0.126(4) Uani 1 1 d G U .
C183 C 0.4008(7) 0.2077(4) 0.5489(2) 0.133(4) Uani 1 1 d G U .
H18D H 0.4232 0.2018 0.5203 0.159 Uiso 1 1 calc R U .
C184 C 0.4495(6) 0.2365(3) 0.5721(3) 0.126(4) Uani 1 1 d G U .
H18E H 0.5051 0.2504 0.5592 0.151 Uiso 1 1 calc R U .
B1 B 0.4672(11) 0.2195(7) 0.8565(6) 0.139(5) Uani 1 1 d D U .
B2 B 0.1312(9) 0.8149(5) 0.6301(4) 0.090(3) Uani 1 1 d D U .
B3 B 0.9454(13) 0.1688(9) 0.5994(6) 0.210(7) Uani 1 1 d D U .
B4 B 0.5884(13) 0.8499(8) 0.8833(7) 0.108(3) Uani 1 1 d . U .
F1 F 0.4435(10) 0.1853(6) 0.8327(5) 0.272(6) Uani 1 1 d D U .
F2 F 0.3841(8) 0.2577(5) 0.8611(4) 0.252(6) Uani 1 1 d D U .
F3 F 0.4908(6) 0.1870(5) 0.8947(3) 0.203(4) Uani 1 1 d D U .
F4 F 0.5491(6) 0.2334(3) 0.8392(2) 0.129(2) Uani 1 1 d D U .
F5 F 0.0814(8) 0.8675(3) 0.6366(3) 0.180(4) Uani 1 1 d D U .
F6 F 0.1697(6) 0.8234(4) 0.5895(3) 0.150(3) Uani 1 1 d D U .
F7 F 0.1982(7) 0.7917(3) 0.6610(3) 0.166(3) Uani 1 1 d D U .
F8 F 0.0680(6) 0.7803(3) 0.6295(3) 0.133(2) Uani 1 1 d D U .
F9 F 0.9726(11) 0.1186(6) 0.6247(6) 0.305(7) Uani 1 1 d D U .
F10 F 1.0046(8) 0.1974(6) 0.6112(5) 0.274(6) Uani 1 1 d D U .
F11 F 0.9811(6) 0.1496(6) 0.5635(4) 0.229(5) Uani 1 1 d D U .
F12 F 0.8526(6) 0.1959(5) 0.5938(3) 0.207(4) Uani 1 1 d D U .
F13 F 0.4928(13) 0.8832(8) 0.8709(6) 0.150(4) Uani 0.5 1 d . U P
F14 F 0.6094(12) 0.8337(8) 0.9260(6) 0.133(4) Uani 0.5 1 d . U P
F15 F 0.6326(14) 0.8941(7) 0.8717(6) 0.149(4) Uani 0.5 1 d . U P
F16 F 0.6228(13) 0.8149(7) 0.8529(6) 0.141(4) Uani 0.5 1 d . U P
F13A F 0.5806(14) 0.8870(8) 0.8432(6) 0.149(4) Uani 0.5 1 d . U P
F14A F 0.6891(9) 0.8153(6) 0.8863(5) 0.109(3) Uani 0.5 1 d . U P
F15A F 0.5777(11) 0.8862(7) 0.9142(6) 0.125(4) Uani 0.5 1 d . U P
F16A F 0.5175(8) 0.8211(5) 0.8876(4) 0.083(3) Uani 0.5 1 d . U P
O1S O 0.1427(5) 0.4333(3) 0.8191(2) 0.0806(19) Uani 1 1 d . U .
O2S O 0.3958(8) 0.8603(7) 0.4946(4) 0.205(6) Uani 1 1 d . U .
O3S O 0.2287(8) 0.1262(7) 0.4555(3) 0.194(5) Uani 1 1 d . U .
O4S O 0.7849(7) 0.1479(5) 0.0187(3) 0.135(3) Uani 1 1 d . U .
O5S O 0.1420(6) 0.2194(3) 0.9485(2) 0.095(2) Uani 1 1 d . U .
O6S O 1.0164(7) 0.5653(3) 0.6775(3) 0.112(3) Uani 1 1 d . U .
O7S O 0.1187(10) 0.0287(8) 0.9053(6) 0.308(12) Uani 1 1 d . . .
O8S O 0.7555(6) 0.4700(3) 0.7724(2) 0.086(2) Uani 1 1 d . U .
C1S C 0.1721(8) 0.4002(5) 0.8531(4) 0.081(3) Uani 1 1 d . U .
C2S C 0.2170(17) 0.4185(7) 0.8877(6) 0.207(9) Uani 1 1 d . U .
H2SA H 0.2362 0.3872 0.9124 0.310 Uiso 1 1 calc R U .
H2SB H 0.2786 0.4304 0.8767 0.310 Uiso 1 1 calc R U .
H2SC H 0.1668 0.4503 0.8975 0.310 Uiso 1 1 calc R U .
C3S C 0.1564(10) 0.3437(5) 0.8621(4) 0.108(4) Uani 1 1 d . U .
H3SA H 0.1855 0.3244 0.8909 0.163 Uiso 1 1 calc R U .
H3SB H 0.0824 0.3464 0.8620 0.163 Uiso 1 1 calc R U .
H3SC H 0.1906 0.3223 0.8396 0.163 Uiso 1 1 calc R U .
C4S C 0.3104(13) 0.8558(10) 0.4916(4) 0.154(6) Uani 1 1 d . U .
C5S C 0.2184(13) 0.9024(9) 0.4814(6) 0.192(7) Uani 1 1 d . U .
H5SA H 0.1583 0.8873 0.4809 0.288 Uiso 1 1 calc R U .
H5SB H 0.2088 0.9266 0.5038 0.288 Uiso 1 1 calc R U .
H5SC H 0.2263 0.9245 0.4526 0.288 Uiso 1 1 calc R U .
C6S C 0.2877(12) 0.7973(9) 0.4973(6) 0.188(6) Uani 1 1 d . U .
H6SA H 0.2136 0.8024 0.4937 0.282 Uiso 1 1 calc R U .
H6SB H 0.3256 0.7763 0.4752 0.282 Uiso 1 1 calc R U .
H6SC H 0.3094 0.7763 0.5266 0.282 Uiso 1 1 calc R U .
C7S C 0.1399(13) 0.1405(10) 0.4602(4) 0.149(5) Uani 1 1 d . U .
C8S C 0.0788(13) 0.0934(9) 0.4651(7) 0.209(8) Uani 1 1 d . U .
H8SA H 0.0052 0.1107 0.4688 0.314 Uiso 1 1 calc R U .
H8SB H 0.0888 0.0758 0.4388 0.314 Uiso 1 1 calc R U .
H8SC H 0.1046 0.0646 0.4908 0.314 Uiso 1 1 calc R U .
C9S C 0.0754(13) 0.1956(9) 0.4653(5) 0.177(6) Uani 1 1 d . U .
H9SA H 0.0034 0.1941 0.4686 0.265 Uiso 1 1 calc R U .
H9SB H 0.0971 0.2068 0.4914 0.265 Uiso 1 1 calc R U .
H9SC H 0.0819 0.2234 0.4394 0.265 Uiso 1 1 calc R U .
C10S C 0.6986(11) 0.1499(7) 0.0242(4) 0.112(4) Uani 1 1 d . U .
C11S C 0.6630(13) 0.0971(7) 0.0437(6) 0.178(7) Uani 1 1 d . U .
H11H H 0.5877 0.1071 0.0458 0.267 Uiso 1 1 calc R U .
H11I H 0.6856 0.0685 0.0248 0.267 Uiso 1 1 calc R U .
H11J H 0.6931 0.0818 0.0730 0.267 Uiso 1 1 calc R U .
C12S C 0.6118(10) 0.1991(6) 0.0092(5) 0.138(5) Uani 1 1 d . U .
H12I H 0.5467 0.1898 0.0181 0.207 Uiso 1 1 calc R U .
H12J H 0.6172 0.2311 0.0225 0.207 Uiso 1 1 calc R U .
H12K H 0.6136 0.2090 -0.0228 0.207 Uiso 1 1 calc R U .
C13S C 0.2331(9) 0.1933(5) 0.9516(3) 0.078(3) Uani 1 1 d . U .
C14S C 0.3067(8) 0.2130(5) 0.9753(4) 0.105(4) Uani 1 1 d . U .
H14F H 0.3757 0.1874 0.9745 0.157 Uiso 1 1 calc R U .
H14G H 0.3081 0.2512 0.9612 0.157 Uiso 1 1 calc R U .
H14H H 0.2847 0.2134 1.0058 0.157 Uiso 1 1 calc R U .
C15S C 0.2714(9) 0.1408(5) 0.9331(4) 0.108(4) Uani 1 1 d . U .
H15I H 0.3456 0.1259 0.9386 0.162 Uiso 1 1 calc R U .
H15J H 0.2357 0.1127 0.9470 0.162 Uiso 1 1 calc R U .
H15K H 0.2583 0.1489 0.9014 0.162 Uiso 1 1 calc R U .
C16S C 0.9521(9) 0.6095(5) 0.6658(4) 0.083(3) Uani 1 1 d . U .
C17S C 0.8516(10) 0.6248(5) 0.6899(4) 0.119(4) Uani 1 1 d . U .
H17G H 0.8101 0.6618 0.6757 0.178 Uiso 1 1 calc R U .
H17H H 0.8140 0.5963 0.6892 0.178 Uiso 1 1 calc R U .
H17I H 0.8655 0.6264 0.7203 0.178 Uiso 1 1 calc R U .
C18S C 0.9703(9) 0.6510(5) 0.6274(4) 0.097(3) Uani 1 1 d . U .
H18F H 0.9103 0.6839 0.6229 0.145 Uiso 1 1 calc R U .
H18G H 1.0315 0.6632 0.6328 0.145 Uiso 1 1 calc R U .
H18H H 0.9811 0.6333 0.6011 0.145 Uiso 1 1 calc R U .
C19S C 0.1262(18) 0.0219(11) 0.8682(9) 0.184(8) Uiso 1 1 d . . .
C20S C 0.146(3) -0.0393(15) 0.8597(11) 0.347(17) Uiso 1 1 d . . .
H20A H 0.1508 -0.0393 0.8280 0.520 Uiso 1 1 calc R U .
H20B H 0.2109 -0.0624 0.8738 0.520 Uiso 1 1 calc R U .
H20C H 0.0893 -0.0550 0.8717 0.520 Uiso 1 1 calc R U .
C21S C 0.1085(15) 0.0749(8) 0.8379(6) 0.190(8) Uani 1 1 d . . .
H21B H 0.1154 0.0675 0.8078 0.286 Uiso 1 1 calc R U .
H21C H 0.0389 0.0983 0.8422 0.286 Uiso 1 1 calc R U .
H21D H 0.1592 0.0949 0.8433 0.286 Uiso 1 1 calc R U .
C22S C 0.8441(8) 0.4421(4) 0.7743(3) 0.069(2) Uani 1 1 d . U .
C23S C 0.9239(10) 0.4683(6) 0.7540(5) 0.135(5) Uani 1 1 d . U .
H23A H 0.9913 0.4406 0.7581 0.202 Uiso 1 1 calc R U .
H23B H 0.9094 0.4809 0.7225 0.202 Uiso 1 1 calc R U .
H23C H 0.9243 0.5008 0.7676 0.202 Uiso 1 1 calc R U .
C24S C 0.8753(9) 0.3825(4) 0.7940(4) 0.101(4) Uani 1 1 d . U .
H24B H 0.9503 0.3683 0.7920 0.152 Uiso 1 1 calc R U .
H24C H 0.8548 0.3781 0.8249 0.152 Uiso 1 1 calc R U .
H24D H 0.8418 0.3610 0.7785 0.152 Uiso 1 1 calc R U .

loop_
_atom_site_aniso_label
_atom_site_aniso_U_11
_atom_site_aniso_U_22
_atom_site_aniso_U_33
_atom_site_aniso_U_23
_atom_site_aniso_U_13
_atom_site_aniso_U_12
Pd1 0.0406(4) 0.0383(4) 0.0598(4) -0.0138(3) -0.0002(3) -0.0083(3)
Pd2 0.0378(5) 0.0489(6) 0.0595(6) -0.0052(4) -0.0035(4) -0.0098(4)
Pd3 0.0463(7) 0.276(2) 0.0606(8) -0.0545(10) 0.0129(6) -0.0493(9)
N1 0.042(3) 0.033(3) 0.048(4) -0.009(3) 0.002(3) -0.010(3)
N2 0.042(3) 0.040(3) 0.055(4) -0.014(3) -0.004(3) -0.005(3)
N3 0.040(3) 0.037(3) 0.067(4) -0.012(3) 0.006(3) -0.011(3)
N4 0.044(3) 0.040(3) 0.060(4) -0.013(3) 0.001(3) -0.006(3)
N5 0.043(4) 0.047(3) 0.052(4) -0.004(3) -0.003(3) -0.013(3)
N6 0.036(3) 0.046(4) 0.061(4) -0.007(3) -0.005(3) -0.005(3)
N7 0.043(5) 0.241(8) 0.066(6) -0.036(6) 0.009(4) -0.025(6)
N8 0.057(5) 0.231(7) 0.058(5) -0.054(5) 0.012(4) -0.048(5)
C1 0.047(4) 0.046(4) 0.060(5) -0.019(4) 0.006(4) -0.014(3)
C2 0.048(4) 0.052(4) 0.063(5) -0.016(4) 0.007(3) -0.019(3)
C3 0.059(5) 0.048(4) 0.058(5) -0.017(4) 0.009(4) -0.021(4)
C4 0.058(5) 0.043(4) 0.045(5) -0.008(3) 0.009(4) -0.018(4)
C5 0.054(4) 0.043(4) 0.045(5) -0.010(3) 0.004(3) -0.014(3)
C6 0.041(4) 0.042(4) 0.053(5) -0.009(3) -0.005(3) -0.006(3)
C7 0.052(4) 0.048(4) 0.055(5) -0.009(4) -0.010(4) -0.009(3)
C8 0.043(4) 0.048(4) 0.059(5) -0.011(3) -0.010(4) -0.004(4)
C9 0.045(4) 0.044(4) 0.053(4) -0.012(3) -0.010(3) -0.009(3)
C10 0.044(4) 0.036(4) 0.062(5) -0.019(3) -0.001(3) -0.013(3)
C11 0.038(5) 0.052(4) 0.065(4) -0.020(3) -0.003(3) -0.012(4)
C12 0.049(5) 0.043(4) 0.073(5) -0.018(4) 0.003(4) -0.012(4)
C13 0.036(5) 0.053(5) 0.070(4) -0.018(3) 0.001(4) -0.005(4)
C14 0.032(5) 0.051(4) 0.073(4) -0.016(3) 0.004(3) -0.011(4)
C15 0.048(5) 0.054(5) 0.078(5) -0.017(4) 0.006(4) -0.021(4)
C16 0.051(5) 0.048(4) 0.073(5) -0.016(4) -0.001(4) -0.020(4)
C17 0.051(5) 0.060(5) 0.070(4) -0.012(3) 0.009(4) -0.019(4)
C18 0.067(6) 0.050(5) 0.068(5) -0.014(4) 0.007(4) -0.018(4)
C19 0.072(6) 0.056(5) 0.068(5) -0.009(4) 0.000(4) -0.018(4)
C20 0.057(5) 0.059(5) 0.068(5) -0.013(4) 0.013(4) -0.020(4)
C21 0.054(5) 0.061(5) 0.073(5) -0.018(4) 0.014(4) -0.018(4)
C22 0.046(5) 0.062(5) 0.074(5) -0.020(4) 0.014(4) -0.016(4)
C23 0.059(5) 0.053(5) 0.065(5) -0.015(4) 0.009(4) -0.010(4)
C24 0.067(5) 0.053(5) 0.069(5) -0.007(4) 0.007(4) -0.018(4)
C25 0.065(5) 0.056(5) 0.068(6) -0.003(4) -0.001(4) -0.013(4)
C26 0.066(4) 0.056(5) 0.059(5) -0.014(4) 0.001(4) -0.012(3)
C27 0.069(5) 0.058(5) 0.063(6) -0.011(4) 0.002(4) -0.016(4)
C28 0.058(5) 0.048(5) 0.068(6) -0.017(4) 0.008(4) -0.010(4)
C29 0.071(5) 0.072(5) 0.082(6) -0.017(5) 0.003(4) -0.018(4)
C30 0.075(6) 0.073(6) 0.104(8) -0.019(5) 0.014(5) -0.017(5)
C31 0.066(6) 0.065(5) 0.103(7) -0.016(5) 0.011(5) -0.012(4)
C32 0.062(5) 0.070(5) 0.086(5) -0.020(4) -0.004(4) -0.016(4)
C33 0.070(6) 0.076(6) 0.086(6) -0.023(5) -0.004(5) -0.022(5)
C34 0.067(6) 0.076(6) 0.097(7) -0.026(5) 0.001(5) -0.018(5)
C35 0.041(5) 0.070(5) 0.084(5) -0.019(4) -0.016(4) -0.007(4)
C36 0.051(6) 0.065(5) 0.084(5) -0.008(4) -0.004(4) -0.001(4)
C37 0.049(6) 0.062(5) 0.083(5) -0.016(4) -0.003(4) -0.003(4)
C38 0.030(5) 0.066(5) 0.080(4) -0.017(3) -0.009(4) -0.011(4)
C39 0.055(6) 0.063(5) 0.081(5) -0.016(4) -0.016(4) -0.010(4)
C40 0.059(6) 0.073(5) 0.086(5) -0.018(4) -0.015(5) -0.011(5)
C41 0.031(5) 0.056(5) 0.077(4) -0.022(3) -0.004(3) -0.008(4)
C42 0.057(5) 0.052(5) 0.078(5) -0.021(4) -0.009(4) -0.015(4)
C43 0.062(5) 0.051(5) 0.073(5) -0.016(4) -0.004(4) -0.019(4)
C44 0.048(5) 0.053(5) 0.073(5) -0.016(4) 0.006(4) -0.021(3)
C45 0.052(5) 0.055(5) 0.081(5) -0.024(4) -0.002(4) -0.009(4)
C46 0.047(5) 0.069(5) 0.092(5) -0.027(4) -0.007(4) -0.006(4)
C47 0.035(4) 0.040(4) 0.073(5) -0.013(4) 0.006(4) -0.006(3)
C48 0.039(4) 0.041(4) 0.076(5) -0.016(3) 0.006(4) -0.008(3)
C49 0.045(5) 0.042(4) 0.073(5) -0.011(4) 0.006(4) -0.014(4)
C50 0.050(5) 0.049(5) 0.068(5) -0.009(4) 0.005(4) -0.011(4)
C51 0.046(4) 0.045(4) 0.058(5) -0.012(3) 0.002(3) -0.011(3)
C52 0.045(4) 0.042(4) 0.058(5) -0.005(3) 0.001(3) -0.007(3)
C53 0.050(4) 0.044(4) 0.078(6) -0.005(4) 0.000(4) -0.008(3)
C54 0.043(4) 0.045(5) 0.086(6) -0.013(4) -0.005(4) -0.006(4)
C55 0.037(4) 0.052(4) 0.078(5) -0.017(4) -0.005(4) -0.009(3)
C56 0.044(4) 0.052(4) 0.056(5) -0.014(4) 0.001(4) -0.006(3)
C57 0.031(4) 0.064(5) 0.086(5) -0.022(4) 0.000(4) -0.011(4)
C58 0.057(6) 0.061(5) 0.100(6) -0.020(4) 0.011(5) -0.006(4)
C59 0.070(7) 0.077(6) 0.107(6) -0.030(5) 0.020(5) -0.014(5)
C60 0.056(6) 0.082(6) 0.089(5) -0.036(4) 0.015(4) -0.022(5)
C61 0.070(6) 0.073(6) 0.085(6) -0.028(4) 0.017(5) -0.031(5)
C62 0.054(6) 0.068(5) 0.082(5) -0.023(4) 0.008(4) -0.017(4)
C63 0.058(6) 0.097(6) 0.092(5) -0.036(4) 0.015(4) -0.034(5)
C64 0.097(8) 0.102(7) 0.095(6) -0.037(5) 0.013(5) -0.026(6)
C65 0.113(9) 0.116(7) 0.091(6) -0.038(5) 0.009(6) -0.022(6)
C66 0.081(7) 0.113(7) 0.083(6) -0.035(5) 0.020(5) -0.039(5)
C67 0.086(7) 0.106(7) 0.088(6) -0.029(5) 0.023(5) -0.046(6)
C68 0.076(7) 0.103(7) 0.092(6) -0.032(5) 0.015(5) -0.041(5)
C69 0.089(7) 0.114(7) 0.074(6) -0.033(5) 0.023(5) -0.034(6)
C70 0.149(9) 0.118(8) 0.114(9) -0.031(6) -0.022(7) -0.036(7)
C71 0.131(8) 0.108(7) 0.100(8) -0.035(6) -0.012(6) -0.024(6)
C72 0.098(6) 0.114(7) 0.059(6) -0.037(5) 0.001(5) -0.020(5)
C73 0.106(7) 0.106(7) 0.094(8) -0.027(6) -0.003(6) -0.026(5)
C74 0.101(8) 0.112(7) 0.115(8) -0.040(6) -0.011(6) -0.022(6)
C75 0.104(6) 0.133(7) 0.048(6) -0.035(6) -0.004(5) -0.028(5)
C76 0.107(7) 0.133(8) 0.124(10) -0.010(7) 0.018(7) -0.019(6)
C77 0.100(8) 0.134(8) 0.160(12) -0.006(7) 0.015(7) -0.017(6)
C78 0.076(6) 0.124(7) 0.099(7) -0.042(6) -0.005(5) -0.012(5)
C79 0.090(7) 0.132(8) 0.192(13) -0.077(8) 0.014(7) -0.027(6)
C80 0.082(7) 0.115(8) 0.155(11) -0.062(7) 0.011(7) -0.020(6)
C81 0.073(6) 0.087(6) 0.078(6) -0.016(4) -0.023(4) -0.007(5)
C82 0.167(11) 0.084(7) 0.084(6) -0.016(5) 0.007(6) 0.012(6)
C83 0.171(11) 0.068(6) 0.085(6) -0.007(5) 0.012(6) 0.003(6)
C84 0.059(6) 0.058(5) 0.081(5) -0.011(4) -0.010(4) -0.023(4)
C85 0.075(6) 0.059(5) 0.084(5) -0.006(4) -0.003(4) -0.006(5)
C86 0.082(7) 0.079(6) 0.091(6) -0.009(5) -0.003(5) -0.018(5)
C87 0.044(5) 0.050(4) 0.079(4) -0.007(3) -0.012(4) -0.011(4)
C88 0.057(6) 0.055(5) 0.090(5) -0.009(4) -0.011(5) -0.015(4)
C89 0.051(5) 0.049(5) 0.088(5) -0.014(4) -0.004(4) -0.014(4)
C90 0.046(5) 0.053(4) 0.082(5) -0.017(3) 0.002(4) -0.014(4)
C91 0.060(6) 0.047(5) 0.078(5) -0.009(4) -0.008(4) -0.019(4)
C92 0.070(6) 0.052(5) 0.086(5) -0.016(4) -0.007(4) -0.022(5)
C93 0.051(5) 0.044(4) 0.048(5) -0.005(3) 0.003(4) -0.009(3)
C94 0.061(4) 0.049(4) 0.051(5) 0.000(3) 0.002(4) -0.018(3)
C95 0.066(5) 0.063(5) 0.058(6) -0.009(4) -0.004(4) -0.020(4)
C96 0.044(5) 0.063(5) 0.062(5) -0.007(4) -0.001(4) -0.019(4)
C97 0.040(4) 0.053(4) 0.057(5) -0.005(3) -0.003(4) -0.012(3)
C98 0.042(4) 0.056(4) 0.054(5) -0.008(3) -0.003(3) -0.010(3)
C99 0.034(4) 0.058(5) 0.066(5) -0.007(4) -0.006(4) -0.006(3)
C100 0.037(4) 0.058(5) 0.066(5) -0.008(4) -0.006(4) -0.004(4)
C101 0.041(4) 0.050(4) 0.053(4) -0.012(3) 0.001(3) -0.006(3)
C102 0.044(5) 0.055(4) 0.058(5) -0.006(4) 0.000(4) -0.010(3)
C103 0.049(4) 0.040(4) 0.055(4) -0.012(3) 0.001(3) -0.007(3)
C104 0.050(5) 0.050(5) 0.054(4) -0.014(4) -0.006(3) -0.007(4)
C105 0.050(4) 0.047(5) 0.052(4) -0.002(4) -0.010(3) 0.000(4)
C106 0.060(4) 0.038(5) 0.058(4) -0.006(4) -0.009(3) -0.007(4)
C107 0.067(5) 0.042(5) 0.060(4) -0.003(4) -0.010(4) -0.017(4)
C108 0.056(5) 0.041(5) 0.051(4) -0.006(4) -0.009(4) -0.010(4)
C109 0.060(4) 0.042(5) 0.064(4) -0.002(4) -0.007(3) -0.007(4)
C110 0.057(4) 0.050(5) 0.069(5) 0.000(4) -0.007(4) -0.012(4)
C111 0.055(5) 0.065(6) 0.081(5) -0.002(4) 0.008(4) -0.015(4)
C112 0.063(5) 0.056(5) 0.069(5) 0.007(4) 0.013(4) -0.018(4)
C113 0.071(5) 0.064(6) 0.067(5) 0.001(4) 0.008(4) -0.019(4)
C114 0.059(5) 0.068(6) 0.058(4) -0.001(4) -0.004(4) -0.015(4)
C115 0.080(6) 0.072(5) 0.083(6) -0.007(4) 0.022(5) -0.014(4)
C116 0.071(6) 0.075(6) 0.129(9) -0.015(6) 0.021(5) -0.015(4)
C117 0.070(6) 0.079(6) 0.162(11) -0.025(6) 0.013(6) -0.010(5)
C118 0.080(6) 0.076(5) 0.086(7) -0.017(4) 0.023(5) -0.007(4)
C119 0.091(6) 0.077(5) 0.087(7) -0.018(5) 0.008(5) -0.004(4)
C120 0.084(6) 0.067(5) 0.087(7) -0.009(5) 0.006(5) -0.002(4)
C121 0.066(6) 0.078(5) 0.091(7) -0.020(4) 0.017(5) -0.010(4)
C122 0.065(6) 0.082(6) 0.099(7) -0.020(5) 0.006(5) -0.015(5)
C123 0.059(5) 0.078(6) 0.080(6) -0.029(4) 0.008(4) -0.011(4)
C124 0.055(5) 0.066(5) 0.074(5) -0.027(4) 0.004(4) -0.001(4)
C125 0.060(6) 0.076(6) 0.066(5) -0.021(4) 0.004(4) -0.008(4)
C126 0.063(6) 0.082(6) 0.077(6) -0.019(4) 0.014(5) -0.004(4)
C127 0.060(5) 0.066(5) 0.070(5) -0.025(4) -0.002(4) -0.005(4)
C128 0.070(6) 0.064(6) 0.076(5) -0.022(4) -0.006(4) -0.005(5)
C129 0.082(6) 0.070(6) 0.071(5) -0.011(5) -0.010(4) -0.016(5)
C130 0.081(5) 0.047(5) 0.065(4) -0.010(4) -0.007(4) -0.011(4)
C131 0.077(6) 0.060(6) 0.068(5) -0.025(4) -0.001(4) -0.014(5)
C132 0.074(6) 0.065(6) 0.064(5) -0.024(4) -0.003(4) -0.010(5)
C133 0.077(5) 0.049(5) 0.064(4) -0.016(4) -0.008(3) -0.017(4)
C134 0.075(6) 0.056(6) 0.063(5) -0.015(4) -0.014(4) -0.003(4)
C135 0.082(5) 0.051(5) 0.062(5) -0.011(4) -0.008(4) -0.010(4)
C136 0.068(5) 0.048(4) 0.057(5) -0.005(4) -0.001(4) -0.022(4)
C137 0.068(5) 0.061(6) 0.068(5) -0.014(4) -0.008(4) -0.024(4)
C138 0.078(5) 0.062(6) 0.066(5) -0.021(4) -0.007(4) -0.022(4)
C139 0.054(7) 0.230(9) 0.060(7) -0.020(7) -0.001(5) -0.018(6)
C140 0.064(6) 0.186(8) 0.066(7) 0.019(6) 0.010(5) 0.013(6)
C141 0.063(7) 0.230(10) 0.048(7) 0.008(7) 0.000(5) -0.004(7)
C142 0.056(6) 0.247(10) 0.071(8) -0.007(8) 0.012(6) -0.014(7)
C143 0.045(6) 0.249(8) 0.065(7) -0.037(6) 0.007(5) -0.034(6)
C144 0.048(6) 0.246(8) 0.063(6) -0.051(6) 0.004(5) -0.047(5)
C145 0.073(7) 0.240(10) 0.073(7) -0.071(6) 0.017(6) -0.061(6)
C146 0.089(7) 0.217(10) 0.082(7) -0.084(7) 0.027(5) -0.067(6)
C147 0.089(6) 0.150(7) 0.098(6) -0.078(5) 0.043(5) -0.059(5)
C148 0.058(6) 0.202(8) 0.074(6) -0.063(5) 0.015(5) -0.058(5)
C149 0.091(6) 0.120(8) 0.132(7) -0.055(6) 0.047(5) -0.050(5)
C150 0.106(6) 0.087(8) 0.164(8) -0.036(6) 0.064(5) -0.029(6)
C151 0.097(7) 0.052(7) 0.172(7) -0.004(6) 0.061(5) -0.017(6)
C152 0.092(6) 0.056(6) 0.159(7) 0.027(6) 0.054(5) 0.010(5)
C153 0.087(6) 0.071(7) 0.146(8) -0.005(6) 0.050(5) -0.014(5)
C154 0.095(7) 0.073(7) 0.136(7) -0.034(6) 0.049(5) -0.037(6)
C155 0.092(7) 0.102(8) 0.154(8) 0.034(6) 0.041(5) 0.014(6)
C156 0.094(7) 0.084(8) 0.136(9) 0.030(6) 0.047(6) 0.025(6)
C157 0.090(8) 0.107(9) 0.115(8) 0.035(6) 0.025(6) 0.038(6)
C158 0.065(7) 0.237(11) 0.115(8) 0.015(7) 0.002(6) 0.054(7)
C159 0.089(9) 0.304(15) 0.130(10) 0.013(9) 0.017(8) 0.015(9)
C160 0.087(9) 0.287(16) 0.142(9) 0.019(9) 0.023(7) 0.009(9)
C161 0.104(10) 0.257(11) 0.106(10) -0.008(8) -0.009(7) 0.051(7)
C162 0.123(12) 0.309(13) 0.163(14) -0.089(11) 0.034(10) -0.010(10)
C163 0.151(14) 0.331(14) 0.250(18) -0.126(12) 0.052(13) -0.031(11)
C164 0.092(10) 0.315(11) 0.152(12) -0.102(9) -0.007(8) -0.008(8)
C165 0.193(17) 0.304(13) 0.239(19) -0.082(11) 0.059(15) -0.006(11)
C166 0.167(14) 0.285(14) 0.156(13) -0.038(10) 0.051(11) 0.021(10)
C167 0.117(9) 0.323(11) 0.135(10) -0.115(8) 0.005(7) -0.049(8)
C168 0.117(10) 0.334(13) 0.135(10) -0.120(9) 0.013(8) -0.064(9)
C169 0.128(9) 0.321(14) 0.146(10) -0.115(9) 0.036(7) -0.079(8)
C170 0.145(8) 0.173(9) 0.154(8) -0.119(6) 0.060(6) -0.102(6)
C171 0.140(9) 0.179(10) 0.160(9) -0.118(7) 0.058(7) -0.096(7)
C172 0.128(9) 0.212(11) 0.156(10) -0.112(8) 0.043(7) -0.075(7)
C173 0.150(8) 0.152(9) 0.173(8) -0.110(7) 0.065(6) -0.097(7)
C174 0.136(9) 0.141(11) 0.167(8) -0.078(7) 0.072(6) -0.065(8)
C175 0.149(8) 0.108(10) 0.169(9) -0.051(8) 0.073(6) -0.047(7)
C176 0.138(7) 0.055(7) 0.140(7) -0.020(6) 0.072(5) -0.021(6)
C177 0.156(9) 0.133(10) 0.153(8) -0.069(7) 0.073(6) -0.069(8)
C178 0.156(8) 0.137(10) 0.146(8) -0.088(7) 0.074(6) -0.079(7)
C179 0.140(8) 0.086(8) 0.131(7) -0.012(6) 0.071(5) -0.011(6)
C180 0.111(8) 0.097(8) 0.099(7) 0.018(6) 0.046(6) 0.010(6)
C181 0.112(9) 0.126(9) 0.087(7) 0.023(6) 0.035(6) 0.010(7)
C182 0.091(8) 0.163(9) 0.078(7) 0.023(6) 0.022(5) 0.013(6)
C183 0.115(8) 0.133(10) 0.105(8) 0.016(6) 0.047(6) 0.014(7)
C184 0.120(9) 0.102(9) 0.116(7) 0.012(6) 0.066(6) 0.009(7)
B1 0.087(8) 0.155(11) 0.147(10) 0.023(7) 0.014(7) -0.017(6)
B2 0.065(7) 0.089(7) 0.104(7) -0.002(6) -0.005(5) -0.009(5)
B3 0.085(9) 0.315(14) 0.205(13) -0.112(10) -0.036(8) 0.038(9)
B4 0.083(6) 0.123(7) 0.133(7) -0.033(5) -0.006(5) -0.044(5)
F1 0.198(10) 0.377(14) 0.296(12) -0.132(11) 0.066(9) -0.130(10)
F2 0.144(7) 0.300(11) 0.218(10) -0.020(8) 0.004(7) 0.086(7)
F3 0.078(5) 0.287(11) 0.188(7) 0.087(7) 0.003(5) -0.037(6)
F4 0.131(5) 0.097(5) 0.151(6) -0.013(4) 0.042(5) -0.026(4)
F5 0.212(8) 0.096(5) 0.195(8) -0.011(5) 0.002(6) 0.013(5)
F6 0.145(6) 0.185(7) 0.129(5) -0.015(5) 0.023(5) -0.070(6)
F7 0.219(8) 0.070(4) 0.205(7) 0.006(4) -0.134(6) -0.028(5)
F8 0.109(5) 0.138(6) 0.155(6) -0.013(5) -0.005(4) -0.045(4)
F9 0.208(12) 0.360(13) 0.292(12) -0.054(11) -0.037(10) 0.027(10)
F10 0.147(8) 0.305(12) 0.354(15) -0.153(11) -0.120(9) 0.051(8)
F11 0.100(6) 0.369(14) 0.221(9) -0.141(9) -0.012(6) -0.006(7)
F12 0.084(5) 0.328(12) 0.173(8) -0.072(8) -0.008(5) 0.028(6)
F13 0.119(7) 0.164(8) 0.172(10) -0.039(7) -0.018(6) -0.037(6)
F14 0.120(8) 0.153(9) 0.140(7) -0.029(6) -0.014(5) -0.057(7)
F15 0.148(9) 0.153(8) 0.167(9) -0.025(7) -0.013(7) -0.074(7)
F16 0.130(8) 0.155(8) 0.153(8) -0.045(7) 0.011(6) -0.055(7)
F13A 0.137(9) 0.161(8) 0.164(8) -0.014(6) -0.016(6) -0.071(7)
F14A 0.072(6) 0.119(7) 0.153(8) -0.031(6) 0.005(5) -0.051(5)
F15A 0.095(8) 0.134(8) 0.163(8) -0.046(6) -0.011(6) -0.044(7)
F16A 0.050(5) 0.100(7) 0.113(7) -0.040(6) -0.004(5) -0.028(5)
O1S 0.092(5) 0.060(4) 0.084(5) -0.015(3) -0.007(4) -0.006(4)
O2S 0.097(7) 0.418(16) 0.164(9) -0.184(10) 0.033(6) -0.098(9)
O3S 0.086(6) 0.384(15) 0.093(7) 0.008(8) -0.013(6) -0.055(8)
O4S 0.076(5) 0.214(9) 0.114(7) -0.068(6) 0.015(5) -0.012(6)
O5S 0.076(4) 0.120(6) 0.096(5) -0.031(4) -0.007(4) -0.030(4)
O6S 0.121(6) 0.074(5) 0.126(6) -0.038(4) -0.019(5) 0.014(4)
O7S 0.153(11) 0.33(2) 0.262(18) 0.130(16) 0.118(12) 0.103(12)
O8S 0.078(4) 0.080(5) 0.096(5) -0.035(4) -0.009(4) -0.001(4)
C1S 0.074(7) 0.074(6) 0.084(6) -0.020(5) -0.008(5) 0.007(5)
C2S 0.29(2) 0.151(13) 0.183(12) -0.024(10) -0.129(14) -0.052(13)
C3S 0.121(10) 0.082(6) 0.111(9) -0.011(6) 0.021(7) -0.013(6)
C4S 0.083(8) 0.328(17) 0.093(9) -0.113(11) 0.015(7) -0.077(9)
C5S 0.112(9) 0.312(17) 0.197(16) -0.108(12) 0.000(10) -0.090(10)
C6S 0.105(11) 0.324(16) 0.165(14) -0.108(11) 0.035(10) -0.069(10)
C7S 0.077(8) 0.274(15) 0.078(9) 0.032(10) -0.018(7) -0.050(9)
C8S 0.100(11) 0.264(16) 0.24(2) 0.025(12) -0.046(11) -0.038(10)
C9S 0.120(12) 0.272(15) 0.120(12) 0.011(10) -0.019(10) -0.048(10)
C10S 0.071(6) 0.156(10) 0.092(8) -0.035(7) 0.024(6) 0.006(6)
C11S 0.145(12) 0.181(11) 0.184(16) -0.023(9) 0.067(11) -0.018(9)
C12S 0.087(8) 0.170(11) 0.131(11) -0.024(8) 0.012(7) 0.008(7)
C13S 0.068(6) 0.105(7) 0.068(6) -0.010(5) 0.001(5) -0.037(5)
C14S 0.074(7) 0.139(10) 0.119(9) -0.038(8) -0.008(6) -0.046(7)
C15S 0.100(8) 0.118(8) 0.115(9) -0.035(7) 0.021(7) -0.038(6)
C16S 0.088(7) 0.064(6) 0.095(7) -0.035(5) -0.018(5) -0.001(5)
C17S 0.113(8) 0.082(8) 0.135(10) -0.004(7) 0.010(7) 0.011(6)
C18S 0.095(8) 0.087(7) 0.101(7) -0.017(5) -0.017(6) -0.007(6)
C21S 0.202(19) 0.177(18) 0.202(18) 0.024(15) -0.072(15) -0.091(15)
C22S 0.069(5) 0.071(6) 0.065(6) -0.022(5) -0.004(5) -0.008(4)
C23S 0.089(8) 0.144(10) 0.163(12) 0.002(9) 0.002(7) -0.036(7)
C24S 0.115(9) 0.075(6) 0.107(8) -0.015(5) -0.024(7) -0.010(5)

loop_
_atom_type_symbol
_atom_type_description
_atom_type_scat_dispersion_real
_atom_type_scat_dispersion_imag
_atom_type_scat_source
C C 0.0181 0.0091 'International Tables Vol C Tables 4.2.6.8 and 6.1.1.4'
H H 0.0000 0.0000 'International Tables Vol C Tables 4.2.6.8 and 6.1.1.4'
B B 0.0090 0.0039 'International Tables Vol C Tables 4.2.6.8 and 6.1.1.4'
N N 0.0311 0.0180 'International Tables Vol C Tables 4.2.6.8 and 6.1.1.4'
F F 0.0727 0.0534 'International Tables Vol C Tables 4.2.6.8 and 6.1.1.4'
Pd Pd 0.1215 3.9337 'International Tables Vol C Tables 4.2.6.8 and 6.1.1.4'
O O 0.0492 0.0322 'International Tables Vol C Tables 4.2.6.8 and 6.1.1.4'

loop_
_geom_angle_atom_site_label_1
_geom_angle_atom_site_label_2
_geom_angle_atom_site_label_3
_geom_angle
_geom_angle_site_symmetry_1
_geom_angle_site_symmetry_3
N2 Pd1 N3 98.3(3) . .
N2 Pd1 N4 174.4(3) . .
N3 Pd1 N4 78.6(3) . .
N2 Pd1 N1 79.3(3) . .
N3 Pd1 N1 175.8(3) . .
N4 Pd1 N1 104.0(3) . .
N6 Pd2 N6 180.0 . 2_577
N6 Pd2 N5 78.3(3) . .
N6 Pd2 N5 101.7(3) 2_577 .
N6 Pd2 N5 101.7(3) . 2_577
N6 Pd2 N5 78.3(3) 2_577 2_577
N5 Pd2 N5 180.0 . 2_577
N8 Pd3 N8 180.0(4) 2_656 .
N8 Pd3 N7 99.7(5) 2_656 .
N8 Pd3 N7 80.3(5) . .
N8 Pd3 N7 80.3(5) 2_656 2_656
N8 Pd3 N7 99.7(5) . 2_656
N7 Pd3 N7 180.0(5) . 2_656
C1 N1 C5 119.7(7) . .
C1 N1 Pd1 128.5(5) . .
C5 N1 Pd1 111.3(5) . .
C10 N2 C6 117.6(6) . .
C10 N2 Pd1 125.8(5) . .
C6 N2 Pd1 115.3(5) . .
C47 N3 C51 119.6(7) . .
C47 N3 Pd1 125.7(5) . .
C51 N3 Pd1 113.5(5) . .
C56 N4 C52 117.7(7) . .
C56 N4 Pd1 129.9(5) . .
C52 N4 Pd1 112.3(5) . .
C93 N5 C97 118.4(7) . .
C93 N5 Pd2 126.5(6) . .
C97 N5 Pd2 114.9(5) . .
C102 N6 C98 118.7(7) . .
C102 N6 Pd2 126.4(6) . .
C98 N6 Pd2 114.8(5) . .
C139 N7 C143 121.5(13) . .
C139 N7 Pd3 127.8(11) . .
C143 N7 Pd3 110.4(11) . .
C148 N8 C144 119.4(12) . .
C148 N8 Pd3 126.8(8) . .
C144 N8 Pd3 113.4(11) . .
N1 C1 C2 122.8(8) . .
N1 C1 H1A 118.6 . .
C2 C1 H1A 118.6 . .
C3 C2 C1 115.9(8) . .
C3 C2 C44 122.5(8) . .
C1 C2 C44 119.8(8) . .
C4 C3 C2 121.1(8) . .
C4 C3 H3A 119.4 . .
C2 C3 H3A 119.4 . .
C3 C4 C5 119.5(8) . .
C3 C4 H4A 120.3 . .
C5 C4 H4A 120.3 . .
N1 C5 C4 118.7(8) . .
N1 C5 C6 114.6(7) . .
C4 C5 C6 124.4(8) . .
C7 C6 N2 120.2(7) . .
C7 C6 C5 126.0(8) . .
N2 C6 C5 111.8(7) . .
C6 C7 C8 119.1(8) . .
C6 C7 H7A 120.4 . .
C8 C7 H7A 120.4 . .
C7 C8 C9 121.1(8) . .
C7 C8 H8A 119.5 . .
C9 C8 H8A 119.5 . .
C10 C9 C8 115.4(8) . .
C10 C9 C11 120.0(7) . .
C8 C9 C11 123.2(7) . .
N2 C10 C9 123.3(7) . .
N2 C10 H10A 118.4 . .
C9 C10 H10A 118.4 . .
C16 C11 C12 116.2(8) . .
C16 C11 C9 122.2(7) . .
C12 C11 C9 120.0(7) . .
C13 C12 C11 121.4(8) . .
C13 C12 H12A 119.3 . .
C11 C12 H12A 119.3 . .
C12 C13 C14 122.3(8) . .
C12 C13 H13A 118.8 . .
C14 C13 H13A 118.8 . .
C15 C14 C13 115.0(8) . .
C15 C14 C17 122.5(8) . .
C13 C14 C17 121.4(8) . .
C14 C15 C16 122.3(8) . .
C14 C15 H15A 118.8 . .
C16 C15 H15A 118.8 . .
C11 C16 C15 120.9(8) . .
C11 C16 H16A 119.5 . .
C15 C16 H16A 119.5 . .
C18 C17 C22 118.0(9) . .
C18 C17 C14 118.4(8) . .
C22 C17 C14 122.4(8) . .
C19 C18 C17 121.3(9) . .
C19 C18 H18A 119.4 . .
C17 C18 H18A 119.4 . .
C18 C19 C20 121.1(9) . .
C18 C19 H19A 119.5 . .
C20 C19 H19A 119.5 . .
C21 C20 C19 117.3(9) . .
C21 C20 C23 122.7(8) . .
C19 C20 C23 117.5(8) . .
C20 C21 C22 122.0(9) . .
C20 C21 H21A 119.0 . .
C22 C21 H21A 119.0 . .
C21 C22 C17 119.7(9) . .
C21 C22 H22A 120.1 . .
C17 C22 H22A 120.1 . .
C28 C23 C24 118.0(9) . .
C28 C23 C20 118.9(8) . .
C24 C23 C20 119.6(8) . .
C25 C24 C23 120.0(9) . .
C25 C24 H24A 120.0 . .
C23 C24 H24A 120.0 . .
C24 C25 C26 121.0(9) . .
C24 C25 H25A 119.5 . .
C26 C25 H25A 119.5 . .
C25 C26 C27 117.0(9) . .
C25 C26 C29 121.5(8) . .
C27 C26 C29 118.0(8) . .
C28 C27 C26 119.9(9) . .
C28 C27 H27A 120.0 . .
C26 C27 H27A 120.0 . .
C23 C28 C27 121.8(9) . .
C23 C28 H28A 119.1 . .
C27 C28 H28A 119.1 . .
C34 C29 C30 115.3(9) . .
C34 C29 C26 124.8(9) . .
C30 C29 C26 116.2(9) . .
C31 C30 C29 120.4(10) . .
C31 C30 H30A 119.8 . .
C29 C30 H30A 119.8 . .
C30 C31 C32 122.4(9) . .
C30 C31 H31A 118.8 . .
C32 C31 H31A 118.8 . .
C33 C32 C31 115.9(10) . .
C33 C32 C35 123.9(9) . .
C31 C32 C35 118.2(9) . .
C34 C33 C32 121.5(10) . .
C34 C33 H33A 119.3 . .
C32 C33 H33A 119.3 . .
C33 C34 C29 123.0(10) . .
C33 C34 H34A 118.5 . .
C29 C34 H34A 118.5 . .
C36 C35 C40 116.6(9) . .
C36 C35 C32 122.4(9) . .
C40 C35 C32 119.3(9) . .
C37 C36 C35 121.6(9) . .
C37 C36 H36A 119.2 . .
C35 C36 H36A 119.2 . .
C36 C37 C38 122.8(9) . .
C36 C37 H37A 118.6 . .
C38 C37 H37A 118.6 . .
C37 C38 C39 115.3(9) . .
C37 C38 C41 122.6(8) . .
C39 C38 C41 120.5(8) . .
C40 C39 C38 121.7(9) . .
C40 C39 H39A 119.1 . .
C38 C39 H39A 119.1 . .
C39 C40 C35 120.5(9) . .
C39 C40 H40A 119.8 . .
C35 C40 H40A 119.8 . .
C46 C41 C42 115.9(9) . .
C46 C41 C38 122.4(9) . .
C42 C41 C38 120.8(8) . .
C43 C42 C41 122.2(8) . .
C43 C42 H42A 118.9 . .
C41 C42 H42A 118.9 . .
C42 C43 C44 120.5(9) . .
C42 C43 H43A 119.8 . .
C44 C43 H43A 119.8 . .
C45 C44 C43 116.3(8) . .
C45 C44 C2 125.4(8) . .
C43 C44 C2 116.6(8) . .
C46 C45 C44 121.5(8) . .
C46 C45 H45A 119.3 . .
C44 C45 H45A 119.3 . .
C45 C46 C41 122.1(9) . .
C45 C46 H46A 119.0 . .
C41 C46 H46A 119.0 . .
N3 C47 C48 122.5(8) . .
N3 C47 H47A 118.8 . .
C48 C47 H47A 118.8 . .
C47 C48 C49 115.8(8) . .
C47 C48 C90 119.9(8) . .
C49 C48 C90 123.2(8) . .
C50 C49 C48 119.7(8) . .
C50 C49 H49A 120.1 . .
C48 C49 H49A 120.1 . .
C49 C50 C51 120.6(8) . .
C49 C50 H50A 119.7 . .
C51 C50 H50A 119.7 . .
N3 C51 C50 118.0(8) . .
N3 C51 C52 114.3(7) . .
C50 C51 C52 125.7(8) . .
N4 C52 C53 121.4(7) . .
N4 C52 C51 111.6(7) . .
C53 C52 C51 124.7(8) . .
C52 C53 C54 117.5(8) . .
C52 C53 H53A 121.2 . .
C54 C53 H53A 121.2 . .
C55 C54 C53 121.9(8) . .
C55 C54 H54A 119.0 . .
C53 C54 H54A 119.0 . .
C54 C55 C56 116.3(8) . .
C54 C55 C57 123.7(8) . .
C56 C55 C57 118.9(8) . .
N4 C56 C55 122.2(8) . .
N4 C56 H56A 118.9 . .
C55 C56 H56A 118.9 . .
C62 C57 C58 116.3(8) . .
C62 C57 C55 125.6(8) . .
C58 C57 C55 116.7(8) . .
C59 C58 C57 120.6(10) . .
C59 C58 H58A 119.7 . .
C57 C58 H58A 119.7 . .
C60 C59 C58 122.6(10) . .
C60 C59 H59A 118.7 . .
C58 C59 H59A 118.7 . .
C59 C60 C61 115.9(9) . .
C59 C60 C63 121.6(9) . .
C61 C60 C63 121.3(10) . .
C62 C61 C60 122.5(9) . .
C62 C61 H61A 118.7 . .
C60 C61 H61A 118.7 . .
C61 C62 C57 120.9(9) . .
C61 C62 H62A 119.5 . .
C57 C62 H62A 119.5 . .
C68 C63 C64 114.2(11) . .
C68 C63 C60 122.3(10) . .
C64 C63 C60 121.5(11) . .
C65 C64 C63 121.9(12) . .
C65 C64 H64A 119.0 . .
C63 C64 H64A 119.0 . .
C66 C65 C64 121.8(12) . .
C66 C65 H65A 119.1 . .
C64 C65 H65A 119.1 . .
C65 C66 C67 116.2(11) . .
C65 C66 C69 121.9(12) . .
C67 C66 C69 119.2(12) . .
C68 C67 C66 119.1(12) . .
C68 C67 H67A 120.5 . .
C66 C67 H67A 120.5 . .
C67 C68 C63 125.7(11) . .
C67 C68 H68A 117.1 . .
C63 C68 H68A 117.1 . .
C70 C69 C74 116.5(13) . .
C70 C69 C66 122.4(12) . .
C74 C69 C66 120.0(12) . .
C69 C70 C71 119.6(14) . .
C69 C70 H70A 120.2 . .
C71 C70 H70A 120.2 . .
C70 C71 C72 122.7(14) . .
C70 C71 H71A 118.7 . .
C72 C71 H71A 118.7 . .
C73 C72 C71 114.9(12) . .
C73 C72 C75 120.7(13) . .
C71 C72 C75 123.1(13) . .
C72 C73 C74 119.1(12) . .
C72 C73 H73A 120.5 . .
C74 C73 H73A 120.5 . .
C69 C74 C73 122.3(13) . .
C69 C74 H74A 118.8 . .
C73 C74 H74A 118.8 . .
C80 C75 C76 116.9(14) . .
C80 C75 C72 123.6(14) . .
C76 C75 C72 115.7(13) . .
C77 C76 C75 119.6(15) . .
C77 C76 H76A 120.2 . .
C75 C76 H76A 120.2 . .
C76 C77 C78 121.1(14) . .
C76 C77 H77A 119.5 . .
C78 C77 H77A 119.5 . .
C79 C78 C77 115.3(13) . .
C79 C78 C81 119.8(13) . .
C77 C78 C81 118.1(11) . .
C78 C79 C80 120.8(15) . .
C78 C79 H79A 119.6 . .
C80 C79 H79A 119.6 . .
C75 C80 C79 125.3(14) . .
C75 C80 H80A 117.3 . .
C79 C80 H80A 117.3 . .
C82 C81 C86 115.3(11) . .
C82 C81 C78 121.8(11) . .
C86 C81 C78 121.6(11) . .
C81 C82 C83 122.6(11) . .
C81 C82 H82A 118.7 . .
C83 C82 H82A 118.7 . .
C84 C83 C82 120.8(11) . .
C84 C83 H83A 119.6 . .
C82 C83 H83A 119.6 . .
C85 C84 C83 115.0(10) . .
C85 C84 C87 124.0(9) . .
C83 C84 C87 119.8(9) . .
C84 C85 C86 121.6(10) . .
C84 C85 H85A 119.2 . .
C86 C85 H85A 119.2 . .
C81 C86 C85 123.4(11) . .
C81 C86 H86A 118.3 . .
C85 C86 H86A 118.3 . .
C92 C87 C88 114.3(9) . .
C92 C87 C84 123.5(8) . .
C88 C87 C84 120.8(8) . .
C89 C88 C87 122.5(9) . .
C89 C88 H88A 118.8 . .
C87 C88 H88A 118.8 . .
C88 C89 C90 121.3(9) . .
C88 C89 H89A 119.4 . .
C90 C89 H89A 119.4 . .
C89 C90 C91 116.2(9) . .
C89 C90 C48 122.5(8) . .
C91 C90 C48 119.6(8) . .
C92 C91 C90 120.3(9) . .
C92 C91 H91A 119.9 . .
C90 C91 H91A 119.9 . .
C91 C92 C87 124.1(9) . .
C91 C92 H92A 118.0 . .
C87 C92 H92A 118.0 . .
N5 C93 C94 125.5(8) . .
N5 C93 H93A 117.3 . .
C94 C93 H93A 117.3 . .
C93 C94 C95 114.4(8) . .
C93 C94 C136 118.5(8) . .
C95 C94 C136 125.8(8) . .
C96 C95 C94 121.0(9) . .
C96 C95 H95A 119.5 . .
C94 C95 H95A 119.5 . .
C95 C96 C97 120.3(8) . .
C95 C96 H96A 119.9 . .
C97 C96 H96A 119.9 . .
N5 C97 C96 119.6(8) . .
N5 C97 C98 113.0(7) . .
C96 C97 C98 125.9(8) . .
N6 C98 C99 118.6(8) . .
N6 C98 C97 112.7(7) . .
C99 C98 C97 127.1(8) . .
C100 C99 C98 120.8(8) . .
C100 C99 H99A 119.6 . .
C98 C99 H99A 119.6 . .
C99 C100 C101 120.9(8) . .
C99 C100 H10D 119.5 . .
C101 C100 H10D 119.5 . .
C102 C101 C100 115.0(8) . .
C102 C101 C103 118.4(8) . .
C100 C101 C103 125.6(8) . .
N6 C102 C101 125.2(8) . .
N6 C102 H10G 117.4 . .
C101 C102 H10G 117.4 . .
C104 C103 C108 117.0(8) . .
C104 C103 C101 120.4(8) . .
C108 C103 C101 121.0(8) . .
C105 C104 C103 120.8(8) . .
C105 C104 H10B 119.6 . .
C103 C104 H10B 119.6 . .
C104 C105 C106 121.2(8) . .
C104 C105 H10C 119.4 . .
C106 C105 H10C 119.4 . .
C105 C106 C107 116.6(8) . .
C105 C106 C109 120.4(8) . .
C107 C106 C109 120.9(8) . .
C108 C107 C106 121.1(8) . .
C108 C107 H10F 119.5 . .
C106 C107 H10F 119.5 . .
C107 C108 C103 120.5(8) . .
C107 C108 H10E 119.7 . .
C103 C108 H10E 119.7 . .
C114 C109 C110 116.7(8) . .
C114 C109 C106 120.5(8) . .
C110 C109 C106 119.8(8) . .
C111 C110 C109 118.9(9) . .
C111 C110 H11B 120.6 . .
C109 C110 H11B 120.6 . .
C110 C111 C112 123.5(9) . .
C110 C111 H11A 118.2 . .
C112 C111 H11A 118.2 . .
C111 C112 C113 115.6(9) . .
C111 C112 C115 119.9(9) . .
C113 C112 C115 121.7(10) . .
C114 C113 C112 121.4(9) . .
C114 C113 H11D 119.3 . .
C112 C113 H11D 119.3 . .
C113 C114 C109 120.8(9) . .
C113 C114 H11C 119.6 . .
C109 C114 H11C 119.6 . .
C116 C115 C120 115.8(10) . .
C116 C115 C112 124.6(11) . .
C120 C115 C112 118.1(10) . .
C115 C116 C117 122.4(12) . .
C115 C116 H11F 118.8 . .
C117 C116 H11F 118.8 . .
C118 C117 C116 120.9(12) . .
C118 C117 H11G 119.5 . .
C116 C117 H11G 119.5 . .
C117 C118 C119 117.6(11) . .
C117 C118 C121 121.1(11) . .
C119 C118 C121 119.5(11) . .
C120 C119 C118 119.9(12) . .
C120 C119 H11E 120.1 . .
C118 C119 H11E 120.1 . .
C119 C120 C115 122.4(11) . .
C119 C120 H12C 118.8 . .
C115 C120 H12C 118.8 . .
C122 C121 C126 114.8(10) . .
C122 C121 C118 124.1(11) . .
C126 C121 C118 120.2(11) . .
C123 C122 C121 123.5(11) . .
C123 C122 H12F 118.2 . .
C121 C122 H12F 118.2 . .
C122 C123 C124 119.7(10) . .
C122 C123 H12E 120.1 . .
C124 C123 H12E 120.1 . .
C125 C124 C123 116.9(10) . .
C125 C124 C127 120.2(9) . .
C123 C124 C127 120.6(9) . .
C126 C125 C124 121.6(10) . .
C126 C125 H12D 119.2 . .
C124 C125 H12D 119.2 . .
C125 C126 C121 121.8(11) . .
C125 C126 H12H 119.1 . .
C121 C126 H12H 119.1 . .
C132 C127 C128 116.1(9) . .
C132 C127 C124 122.6(9) . .
C128 C127 C124 119.1(9) . .
C129 C128 C127 120.5(10) . .
C129 C128 H12B 119.8 . .
C127 C128 H12B 119.8 . .
C128 C129 C130 122.1(10) . .
C128 C129 H12G 118.9 . .
C130 C129 H12G 118.9 . .
C131 C130 C129 116.2(9) . .
C131 C130 C133 123.0(9) . .
C129 C130 C133 118.7(8) . .
C132 C131 C130 120.1(9) . .
C132 C131 H13F 119.9 . .
C130 C131 H13F 119.9 . .
C131 C132 C127 122.9(9) . .
C131 C132 H13B 118.6 . .
C127 C132 H13B 118.6 . .
C134 C133 C138 116.6(9) . .
C134 C133 C130 121.9(9) . .
C138 C133 C130 118.3(8) . .
C135 C134 C133 120.5(9) . .
C135 C134 H13E 119.7 . .
C133 C134 H13E 119.7 . .
C134 C135 C136 121.7(9) . .
C134 C135 H13C 119.2 . .
C136 C135 H13C 119.2 . .
C135 C136 C137 117.1(8) . .
C135 C136 C94 121.6(8) . .
C137 C136 C94 117.8(8) . .
C138 C137 C136 120.0(9) . .
C138 C137 H13D 120.0 . .
C136 C137 H13D 120.0 . .
C137 C138 C133 121.6(9) . .
C137 C138 H13G 119.2 . .
C133 C138 H13G 119.2 . .
N7 C139 C140 126.7(15) . .
N7 C139 H13H 116.6 . .
C140 C139 H13H 116.6 . .
C139 C140 C141 111.3(16) . .
C139 C140 C182 121.8(13) . .
C141 C140 C182 126.2(12) . .
C142 C141 C140 122.9(15) . .
C142 C141 H14A 118.6 . .
C140 C141 H14A 118.6 . .
C141 C142 C143 120.6(16) . .
C141 C142 H14B 119.7 . .
C143 C142 H14B 119.7 . .
C142 C143 N7 115.7(16) . .
C142 C143 C144 127.5(14) . .
N7 C143 C144 113.9(12) . .
N8 C144 C145 118.8(16) . .
N8 C144 C143 114.2(13) . .
C145 C144 C143 125.5(13) . .
C146 C145 C144 120.7(14) . .
C146 C145 H14C 119.7 . .
C144 C145 H14C 119.7 . .
C145 C146 C147 120.3(15) . .
C145 C146 H14D 119.9 . .
C147 C146 H14D 119.9 . .
C148 C147 C146 115.3(14) . .
C148 C147 C149 119.9(11) . .
C146 C147 C149 124.0(12) . .
N8 C148 C147 123.6(11) . .
N8 C148 H14E 118.2 . .
C147 C148 H14E 118.2 . .
C150 C149 C154 120.0 . .
C150 C149 C147 117.9(7) . .
C154 C149 C147 115.6(7) . .
C149 C150 C151 120.0 . .
C149 C150 H15B 120.0 . .
C151 C150 H15B 120.0 . .
C150 C151 C152 120.0 . .
C150 C151 H15C 120.0 . .
C152 C151 H15C 120.0 . .
C151 C152 C153 120.0 . .
C151 C152 C155 119.5(7) . .
C153 C152 C155 116.1(6) . .
C154 C153 C152 120.0 . .
C154 C153 H15D 120.0 . .
C152 C153 H15D 120.0 . .
C153 C154 C149 120.0 . .
C153 C154 H15E 120.0 . .
C149 C154 H15E 120.0 . .
C156 C155 C160 120.0 . .
C156 C155 C152 117.5(7) . .
C160 C155 C152 116.6(7) . .
C157 C156 C155 120.0 . .
C157 C156 H15F 120.0 . .
C155 C156 H15F 120.0 . .
C156 C157 C158 120.0 . .
C156 C157 H15G 120.0 . .
C158 C157 H15G 120.0 . .
C159 C158 C157 120.0 . .
C159 C158 C161 118.6(9) . .
C157 C158 C161 115.1(9) . .
C160 C159 C158 120.0 . .
C160 C159 H15H 120.0 . .
C158 C159 H15H 120.0 . .
C159 C160 C155 120.0 . .
C159 C160 H16B 120.0 . .
C155 C160 H16B 120.0 . .
C162 C161 C166 120.0 . .
C162 C161 C158 123.2(10) . .
C166 C161 C158 113.2(10) . .
C161 C162 C163 120.0 . .
C161 C162 H16C 120.0 . .
C163 C162 H16C 120.0 . .
C164 C163 C162 120.0 . .
C164 C163 H16D 120.0 . .
C162 C163 H16D 120.0 . .
C163 C164 C165 120.0 . .
C163 C164 C167 113.5(11) . .
C165 C164 C167 121.5(11) . .
C166 C165 C164 120.0 . .
C166 C165 H16E 120.0 . .
C164 C165 H16E 120.0 . .
C165 C166 C161 120.0 . .
C165 C166 H16F 120.0 . .
C161 C166 H16F 120.0 . .
C168 C167 C172 120.0 . .
C168 C167 C164 121.5(10) . .
C172 C167 C164 112.4(10) . .
C169 C168 C167 120.0 . .
C169 C168 H16G 120.0 . .
C167 C168 H16G 120.0 . .
C168 C169 C170 120.0 . .
C168 C169 H16H 120.0 . .
C170 C169 H16H 120.0 . .
C169 C170 C171 120.0 . .
C169 C170 C173 117.7(9) . .
C171 C170 C173 118.1(9) . .
C172 C171 C170 120.0 . .
C172 C171 H17A 120.0 . .
C170 C171 H17A 120.0 . .
C171 C172 C167 120.0 . .
C171 C172 H17B 120.0 . .
C167 C172 H17B 120.0 . .
C174 C173 C178 120.0 . .
C174 C173 C170 116.7(8) . .
C178 C173 C170 118.1(8) . .
C173 C174 C175 120.0 . .
C173 C174 H17C 120.0 . .
C175 C174 H17C 120.0 . .
C174 C175 C176 120.0 . .
C174 C175 H17D 120.0 . .
C176 C175 H17D 120.0 . .
C177 C176 C175 120.0 . .
C177 C176 C179 119.5(7) . .
C175 C176 C179 116.4(7) . .
C176 C177 C178 120.0 . .
C176 C177 H17E 120.0 . .
C178 C177 H17E 120.0 . .
C177 C178 C173 120.0 . .
C177 C178 H17F 120.0 . .
C173 C178 H17F 120.0 . .
C180 C179 C184 120.0 . .
C180 C179 C176 115.8(7) . .
C184 C179 C176 117.6(7) . .
C181 C180 C179 120.0 . .
C181 C180 H18B 120.0 . .
C179 C180 H18B 120.0 . .
C180 C181 C182 120.0 . .
C180 C181 H18C 120.0 . .
C182 C181 H18C 120.0 . .
C183 C182 C181 120.0 . .
C183 C182 C140 118.0(8) . .
C181 C182 C140 115.1(8) . .
C184 C183 C182 120.0 . .
C184 C183 H18D 120.0 . .
C182 C183 H18D 120.0 . .
C183 C184 C179 120.0 . .
C183 C184 H18E 120.0 . .
C179 C184 H18E 120.0 . .
F2 B1 F4 120.6(15) . .
F2 B1 F3 107.8(13) . .
F4 B1 F3 109.7(12) . .
F2 B1 F1 107.0(14) . .
F4 B1 F1 107.5(13) . .
F3 B1 F1 102.8(15) . .
F7 B2 F6 115.7(11) . .
F7 B2 F5 109.1(11) . .
F6 B2 F5 103.6(10) . .
F7 B2 F8 107.9(10) . .
F6 B2 F8 106.8(10) . .
F5 B2 F8 114.0(11) . .
F12 B3 F10 114.4(15) . .
F12 B3 F11 109.4(14) . .
F10 B3 F11 109.8(16) . .
F12 B3 F9 121.6(18) . .
F10 B3 F9 105.4(14) . .
F11 B3 F9 94.2(15) . .
F16A B4 F14 89.6(15) . .
F16A B4 F13 67.5(12) . .
F14 B4 F13 118.4(18) . .
F16A B4 F15 159.6(19) . .
F14 B4 F15 103.2(16) . .
F13 B4 F15 92.3(17) . .
F16A B4 F16 79.7(12) . .
F14 B4 F16 123.0(19) . .
F13 B4 F16 108.5(17) . .
F15 B4 F16 105.5(17) . .
F16A B4 F14A 113.3(15) . .
F14 B4 F14A 73.9(14) . .
F13 B4 F14A 168(2) . .
F15 B4 F14A 85.8(13) . .
F16 B4 F14A 60.6(11) . .
F16A B4 F13A 112.6(16) . .
F14 B4 F13A 154.2(18) . .
F13 B4 F13A 63.0(13) . .
F15 B4 F13A 51.9(11) . .
F16 B4 F13A 75.9(15) . .
F14A B4 F13A 106.8(16) . .
F16A B4 F15A 112.8(15) . .
F14 B4 F15A 54.4(11) . .
F13 B4 F15A 82.3(14) . .
F15 B4 F15A 64.8(12) . .
F16 B4 F15A 166.3(16) . .
F14A B4 F15A 107.7(15) . .
F13A B4 F15A 102.8(17) . .
B4 F13 F13A 59.9(12) . .
B4 F13 F16A 55.1(11) . .
F13A F13 F16A 101.2(14) . .
F15A F14 B4 65.9(13) . .
F15A F14 F14A 102.1(14) . .
B4 F14 F14A 54.8(11) . .
F13A F15 B4 65.3(13) . .
F13A F15 F15A 108.2(16) . .
B4 F15 F15A 58.8(12) . .
B4 F16 F14A 60.4(11) . .
B4 F16 F13A 52.8(11) . .
F14A F16 F13A 92.1(12) . .
B4 F16 F16A 48.9(9) . .
F14A F16 F16A 92.6(11) . .
F13A F16 F16A 82.6(10) . .
F15 F13A B4 62.8(14) . .
F15 F13A F13 95.3(18) . .
B4 F13A F13 57.1(11) . .
F15 F13A F16 95.4(16) . .
B4 F13A F16 51.4(10) . .
F13 F13A F16 89.2(13) . .
B4 F14A F16 59.0(10) . .
B4 F14A F14 51.3(10) . .
F16 F14A F14 102.9(11) . .
F14 F15A B4 59.7(12) . .
F14 F15A F15 100.8(15) . .
B4 F15A F15 56.4(11) . .
B4 F16A F13 57.4(11) . .
B4 F16A F16 51.5(9) . .
F13 F16A F16 86.8(11) . .
O1S C1S C2S 119.9(12) . .
O1S C1S C3S 122.6(11) . .
C2S C1S C3S 117.3(12) . .
C1S C2S H2SA 109.5 . .
C1S C2S H2SB 109.5 . .
H2SA C2S H2SB 109.5 . .
C1S C2S H2SC 109.5 . .
H2SA C2S H2SC 109.5 . .
H2SB C2S H2SC 109.5 . .
C1S C3S H3SA 109.5 . .
C1S C3S H3SB 109.5 . .
H3SA C3S H3SB 109.5 . .
C1S C3S H3SC 109.5 . .
H3SA C3S H3SC 109.5 . .
H3SB C3S H3SC 109.5 . .
O2S C4S C5S 126(2) . .
O2S C4S C6S 121(2) . .
C5S C4S C6S 112.7(15) . .
C4S C5S H5SA 109.5 . .
C4S C5S H5SB 109.5 . .
H5SA C5S H5SB 109.5 . .
C4S C5S H5SC 109.5 . .
H5SA C5S H5SC 109.5 . .
H5SB C5S H5SC 109.5 . .
C4S C6S H6SA 109.5 . .
C4S C6S H6SB 109.5 . .
H6SA C6S H6SB 109.5 . .
C4S C6S H6SC 109.5 . .
H6SA C6S H6SC 109.5 . .
H6SB C6S H6SC 109.5 . .
O3S C7S C9S 129(2) . .
O3S C7S C8S 117(2) . .
C9S C7S C8S 113.3(15) . .
C7S C8S H8SA 109.5 . .
C7S C8S H8SB 109.5 . .
H8SA C8S H8SB 109.5 . .
C7S C8S H8SC 109.5 . .
H8SA C8S H8SC 109.5 . .
H8SB C8S H8SC 109.5 . .
C7S C9S H9SA 109.5 . .
C7S C9S H9SB 109.5 . .
H9SA C9S H9SB 109.5 . .
C7S C9S H9SC 109.5 . .
H9SA C9S H9SC 109.5 . .
H9SB C9S H9SC 109.5 . .
O4S C10S C12S 125.7(16) . .
O4S C10S C11S 121.4(15) . .
C12S C10S C11S 112.5(13) . .
C10S C11S H11H 109.5 . .
C10S C11S H11I 109.5 . .
H11H C11S H11I 109.5 . .
C10S C11S H11J 109.5 . .
H11H C11S H11J 109.5 . .
H11I C11S H11J 109.5 . .
C10S C12S H12I 109.5 . .
C10S C12S H12J 109.5 . .
H12I C12S H12J 109.5 . .
C10S C12S H12K 109.5 . .
H12I C12S H12K 109.5 . .
H12J C12S H12K 109.5 . .
O5S C13S C15S 120.9(10) . .
O5S C13S C14S 120.3(11) . .
C15S C13S C14S 118.7(11) . .
C13S C14S H14F 109.5 . .
C13S C14S H14G 109.5 . .
H14F C14S H14G 109.5 . .
C13S C14S H14H 109.5 . .
H14F C14S H14H 109.5 . .
H14G C14S H14H 109.5 . .
C13S C15S H15I 109.5 . .
C13S C15S H15J 109.5 . .
H15I C15S H15J 109.5 . .
C13S C15S H15K 109.5 . .
H15I C15S H15K 109.5 . .
H15J C15S H15K 109.5 . .
O6S C16S C18S 121.1(11) . .
O6S C16S C17S 121.4(12) . .
C18S C16S C17S 117.5(10) . .
C16S C17S H17G 109.5 . .
C16S C17S H17H 109.5 . .
H17G C17S H17H 109.5 . .
C16S C17S H17I 109.5 . .
H17G C17S H17I 109.5 . .
H17H C17S H17I 109.5 . .
C16S C18S H18F 109.5 . .
C16S C18S H18G 109.5 . .
H18F C18S H18G 109.5 . .
C16S C18S H18H 109.5 . .
H18F C18S H18H 109.5 . .
H18G C18S H18H 109.5 . .
O7S C19S C21S 112(2) . .
O7S C19S C20S 117(3) . .
C21S C19S C20S 131(2) . .
C19S C20S H20A 109.5 . .
C19S C20S H20B 109.5 . .
H20A C20S H20B 109.5 . .
C19S C20S H20C 109.5 . .
H20A C20S H20C 109.5 . .
H20B C20S H20C 109.5 . .
C19S C21S H21B 109.5 . .
C19S C21S H21C 109.5 . .
H21B C21S H21C 109.5 . .
C19S C21S H21D 109.5 . .
H21B C21S H21D 109.5 . .
H21C C21S H21D 109.5 . .
O8S C22S C24S 123.2(10) . .
O8S C22S C23S 118.8(11) . .
C24S C22S C23S 117.9(11) . .
C22S C23S H23A 109.5 . .
C22S C23S H23B 109.5 . .
H23A C23S H23B 109.5 . .
C22S C23S H23C 109.5 . .
H23A C23S H23C 109.5 . .
H23B C23S H23C 109.5 . .
C22S C24S H24B 109.5 . .
C22S C24S H24C 109.5 . .
H24B C24S H24C 109.5 . .
C22S C24S H24D 109.5 . .
H24B C24S H24D 109.5 . .
H24C C24S H24D 109.5 . .

loop_
_geom_bond_atom_site_label_1
_geom_bond_atom_site_label_2
_geom_bond_distance
_geom_bond_site_symmetry_2
Pd1 N2 1.964(6) .
Pd1 N3 1.979(6) .
Pd1 N4 2.004(6) .
Pd1 N1 2.023(6) .
Pd2 N6 1.993(6) .
Pd2 N6 1.993(6) 2_577
Pd2 N5 1.994(6) .
Pd2 N5 1.994(6) 2_577
Pd3 N8 1.992(11) 2_656
Pd3 N8 1.992(11) .
Pd3 N7 2.022(11) .
Pd3 N7 2.022(11) 2_656
N1 C1 1.319(9) .
N1 C5 1.374(10) .
N2 C10 1.352(9) .
N2 C6 1.375(9) .
N3 C47 1.355(10) .
N3 C51 1.359(10) .
N4 C56 1.361(9) .
N4 C52 1.376(10) .
N5 C93 1.324(9) .
N5 C97 1.368(10) .
N6 C102 1.347(10) .
N6 C98 1.367(10) .
N7 C139 1.226(17) .
N7 C143 1.433(17) .
N8 C148 1.342(16) .
N8 C144 1.379(14) .
C1 C2 1.400(11) .
C1 H1A 0.9500 .
C2 C3 1.383(11) .
C2 C44 1.487(12) .
C3 C4 1.359(11) .
C3 H3A 0.9500 .
C4 C5 1.390(10) .
C4 H4A 0.9500 .
C5 C6 1.460(11) .
C6 C7 1.367(10) .
C7 C8 1.369(11) .
C7 H7A 0.9500 .
C8 C9 1.388(11) .
C8 H8A 0.9500 .
C9 C10 1.386(10) .
C9 C11 1.501(11) .
C10 H10A 0.9500 .
C11 C16 1.378(11) .
C11 C12 1.399(10) .
C12 C13 1.372(11) .
C12 H12A 0.9500 .
C13 C14 1.397(11) .
C13 H13A 0.9500 .
C14 C15 1.386(11) .
C14 C17 1.500(12) .
C15 C16 1.399(11) .
C15 H15A 0.9500 .
C16 H16A 0.9500 .
C17 C18 1.387(12) .
C17 C22 1.397(11) .
C18 C19 1.374(12) .
C18 H18A 0.9500 .
C19 C20 1.401(12) .
C19 H19A 0.9500 .
C20 C21 1.373(12) .
C20 C23 1.500(13) .
C21 C22 1.395(12) .
C21 H21A 0.9500 .
C22 H22A 0.9500 .
C23 C28 1.357(11) .
C23 C24 1.411(12) .
C24 C25 1.380(12) .
C24 H24A 0.9500 .
C25 C26 1.399(12) .
C25 H25A 0.9500 .
C26 C27 1.400(12) .
C26 C29 1.495(13) .
C27 C28 1.392(12) .
C27 H27A 0.9500 .
C28 H28A 0.9500 .
C29 C34 1.386(13) .
C29 C30 1.399(13) .
C30 C31 1.380(13) .
C30 H30A 0.9500 .
C31 C32 1.384(13) .
C31 H31A 0.9500 .
C32 C33 1.380(12) .
C32 C35 1.495(13) .
C33 C34 1.353(13) .
C33 H33A 0.9500 .
C34 H34A 0.9500 .
C35 C36 1.383(12) .
C35 C40 1.405(13) .
C36 C37 1.381(12) .
C36 H36A 0.9500 .
C37 C38 1.382(12) .
C37 H37A 0.9500 .
C38 C39 1.413(12) .
C38 C41 1.459(12) .
C39 C40 1.400(12) .
C39 H39A 0.9500 .
C40 H40A 0.9500 .
C41 C46 1.384(11) .
C41 C42 1.394(12) .
C42 C43 1.372(12) .
C42 H42A 0.9500 .
C43 C44 1.421(11) .
C43 H43A 0.9500 .
C44 C45 1.384(12) .
C45 C46 1.380(12) .
C45 H45A 0.9500 .
C46 H46A 0.9500 .
C47 C48 1.389(11) .
C47 H47A 0.9500 .
C48 C49 1.391(11) .
C48 C90 1.496(12) .
C49 C50 1.372(11) .
C49 H49A 0.9500 .
C50 C51 1.392(11) .
C50 H50A 0.9500 .
C51 C52 1.453(11) .
C52 C53 1.378(11) .
C53 C54 1.386(11) .
C53 H53A 0.9500 .
C54 C55 1.371(11) .
C54 H54A 0.9500 .
C55 C56 1.407(11) .
C55 C57 1.470(11) .
C56 H56A 0.9500 .
C57 C62 1.388(12) .
C57 C58 1.403(12) .
C58 C59 1.374(13) .
C58 H58A 0.9500 .
C59 C60 1.356(13) .
C59 H59A 0.9500 .
C60 C61 1.396(12) .
C60 C63 1.490(14) .
C61 C62 1.355(12) .
C61 H61A 0.9500 .
C62 H62A 0.9500 .
C63 C68 1.372(14) .
C63 C64 1.394(14) .
C64 C65 1.383(15) .
C64 H64A 0.9500 .
C65 C66 1.367(15) .
C65 H65A 0.9500 .
C66 C67 1.427(14) .
C66 C69 1.490(16) .
C67 C68 1.342(14) .
C67 H67A 0.9500 .
C68 H68A 0.9500 .
C69 C70 1.363(16) .
C69 C74 1.395(15) .
C70 C71 1.392(17) .
C70 H70A 0.9500 .
C71 C72 1.421(16) .
C71 H71A 0.9500 .
C72 C73 1.394(15) .
C72 C75 1.454(16) .
C73 C74 1.409(16) .
C73 H73A 0.9500 .
C74 H74A 0.9500 .
C75 C80 1.286(16) .
C75 C76 1.413(17) .
C76 C77 1.363(17) .
C76 H76A 0.9500 .
C77 C78 1.448(18) .
C77 H77A 0.9500 .
C78 C79 1.355(16) .
C78 C81 1.549(15) .
C79 C80 1.365(16) .
C79 H79A 0.9500 .
C80 H80A 0.9500 .
C81 C82 1.332(14) .
C81 C86 1.349(13) .
C82 C83 1.411(15) .
C82 H82A 0.9500 .
C83 C84 1.383(13) .
C83 H83A 0.9500 .
C84 C85 1.360(12) .
C84 C87 1.470(12) .
C85 C86 1.384(13) .
C85 H85A 0.9500 .
C86 H86A 0.9500 .
C87 C92 1.393(12) .
C87 C88 1.423(12) .
C88 C89 1.363(12) .
C88 H88A 0.9500 .
C89 C90 1.407(12) .
C89 H89A 0.9500 .
C90 C91 1.416(11) .
C91 C92 1.362(12) .
C91 H91A 0.9500 .
C92 H92A 0.9500 .
C93 C94 1.393(11) .
C93 H93A 0.9500 .
C94 C95 1.421(12) .
C94 C136 1.455(11) .
C95 C96 1.346(11) .
C95 H95A 0.9500 .
C96 C97 1.404(11) .
C96 H96A 0.9500 .
C97 C98 1.455(11) .
C98 C99 1.394(11) .
C99 C100 1.359(11) .
C99 H99A 0.9500 .
C100 C101 1.404(11) .
C100 H10D 0.9500 .
C101 C102 1.373(11) .
C101 C103 1.475(11) .
C102 H10G 0.9500 .
C103 C104 1.385(11) .
C103 C108 1.411(11) .
C104 C105 1.378(11) .
C104 H10B 0.9500 .
C105 C106 1.394(11) .
C105 H10C 0.9500 .
C106 C107 1.394(11) .
C106 C109 1.483(12) .
C107 C108 1.372(11) .
C107 H10F 0.9500 .
C108 H10E 0.9500 .
C109 C114 1.396(12) .
C109 C110 1.409(12) .
C110 C111 1.369(12) .
C110 H11B 0.9500 .
C111 C112 1.370(13) .
C111 H11A 0.9500 .
C112 C113 1.400(13) .
C112 C115 1.482(13) .
C113 C114 1.363(12) .
C113 H11D 0.9500 .
C114 H11C 0.9500 .
C115 C116 1.354(14) .
C115 C120 1.416(14) .
C116 C117 1.387(14) .
C116 H11F 0.9500 .
C117 C118 1.378(15) .
C117 H11G 0.9500 .
C118 C119 1.402(14) .
C118 C121 1.499(14) .
C119 C120 1.365(13) .
C119 H11E 0.9500 .
C120 H12C 0.9500 .
C121 C122 1.378(14) .
C121 C126 1.415(14) .
C122 C123 1.374(13) .
C122 H12F 0.9500 .
C123 C124 1.417(13) .
C123 H12E 0.9500 .
C124 C125 1.381(13) .
C124 C127 1.495(13) .
C125 C126 1.370(13) .
C125 H12D 0.9500 .
C126 H12H 0.9500 .
C127 C132 1.391(12) .
C127 C128 1.424(13) .
C128 C129 1.347(13) .
C128 H12B 0.9500 .
C129 C130 1.419(13) .
C129 H12G 0.9500 .
C130 C131 1.401(12) .
C130 C133 1.484(12) .
C131 C132 1.366(12) .
C131 H13F 0.9500 .
C132 H13B 0.9500 .
C133 C134 1.395(12) .
C133 C138 1.396(12) .
C134 C135 1.362(12) .
C134 H13E 0.9500 .
C135 C136 1.390(12) .
C135 H13C 0.9500 .
C136 C137 1.395(12) .
C137 C138 1.371(12) .
C137 H13D 0.9500 .
C138 H13G 0.9500 .
C139 C140 1.414(18) .
C139 H13H 0.9500 .
C140 C141 1.430(19) .
C140 C182 1.450(18) .
C141 C142 1.34(2) .
C141 H14A 0.9500 .
C142 C143 1.385(18) .
C142 H14B 0.9500 .
C143 C144 1.442(19) .
C144 C145 1.384(19) .
C145 C146 1.357(19) .
C145 H14C 0.9500 .
C146 C147 1.427(16) .
C146 H14D 0.9500 .
C147 C148 1.381(17) .
C147 C149 1.476(15) .
C148 H14E 0.9500 .
C149 C150 1.3900 .
C149 C154 1.3900 .
C150 C151 1.3900 .
C150 H15B 0.9500 .
C151 C152 1.3900 .
C151 H15C 0.9500 .
C152 C153 1.3900 .
C152 C155 1.553(10) .
C153 C154 1.3900 .
C153 H15D 0.9500 .
C154 H15E 0.9500 .
C155 C156 1.3900 .
C155 C160 1.3900 .
C156 C157 1.3900 .
C156 H15F 0.9500 .
C157 C158 1.3900 .
C157 H15G 0.9500 .
C158 C159 1.3900 .
C158 C161 1.577(12) .
C159 C160 1.3900 .
C159 H15H 0.9500 .
C160 H16B 0.9500 .
C161 C162 1.3900 .
C161 C166 1.3900 .
C162 C163 1.3900 .
C162 H16C 0.9500 .
C163 C164 1.3900 .
C163 H16D 0.9500 .
C164 C165 1.3900 .
C164 C167 1.643(12) .
C165 C166 1.3900 .
C165 H16E 0.9500 .
C166 H16F 0.9500 .
C167 C168 1.3900 .
C167 C172 1.3900 .
C168 C169 1.3900 .
C168 H16G 0.9500 .
C169 C170 1.3900 .
C169 H16H 0.9500 .
C170 C171 1.3900 .
C170 C173 1.594(11) .
C171 C172 1.3900 .
C171 H17A 0.9500 .
C172 H17B 0.9500 .
C173 C174 1.3900 .
C173 C178 1.3900 .
C174 C175 1.3900 .
C174 H17C 0.9500 .
C175 C176 1.3900 .
C175 H17D 0.9500 .
C176 C177 1.3900 .
C176 C179 1.528(10) .
C177 C178 1.3900 .
C177 H17E 0.9500 .
C178 H17F 0.9500 .
C179 C180 1.3900 .
C179 C184 1.3900 .
C180 C181 1.3900 .
C180 H18B 0.9500 .
C181 C182 1.3900 .
C181 H18C 0.9500 .
C182 C183 1.3900 .
C183 C184 1.3900 .
C183 H18D 0.9500 .
C184 H18E 0.9500 .
B1 F2 1.283(14) .
B1 F4 1.308(14) .
B1 F3 1.308(14) .
B1 F1 1.329(15) .
B2 F7 1.291(12) .
B2 F6 1.344(12) .
B2 F5 1.351(12) .
B2 F8 1.365(12) .
B3 F12 1.255(15) .
B3 F10 1.301(16) .
B3 F11 1.311(16) .
B3 F9 1.323(17) .
B4 F16A 1.326(18) .
B4 F14 1.33(2) .
B4 F13 1.36(2) .
B4 F15 1.37(2) .
B4 F16 1.38(2) .
B4 F14A 1.40(2) .
B4 F13A 1.40(2) .
B4 F15A 1.41(2) .
F13 F13A 1.45(2) .
F13 F16A 1.49(2) .
F14 F15A 1.255(19) .
F14 F14A 1.64(2) .
F15 F13A 1.22(2) .
F15 F15A 1.49(2) .
F16 F14A 1.399(19) .
F16 F13A 1.71(2) .
F16 F16A 1.732(18) .
O1S C1S 1.227(12) .
O2S C4S 1.193(16) .
O3S C7S 1.164(16) .
O4S C10S 1.156(13) .
O5S C13S 1.225(12) .
O6S C16S 1.214(11) .
O7S C19S 1.19(2) .
O8S C22S 1.207(11) .
C1S C2S 1.448(17) .
C1S C3S 1.456(15) .
C2S H2SA 0.9800 .
C2S H2SB 0.9800 .
C2S H2SC 0.9800 .
C3S H3SA 0.9800 .
C3S H3SB 0.9800 .
C3S H3SC 0.9800 .
C4S C5S 1.46(2) .
C4S C6S 1.55(2) .
C5S H5SA 0.9800 .
C5S H5SB 0.9800 .
C5S H5SC 0.9800 .
C6S H6SA 0.9800 .
C6S H6SB 0.9800 .
C6S H6SC 0.9800 .
C7S C9S 1.45(2) .
C7S C8S 1.59(3) .
C8S H8SA 0.9800 .
C8S H8SB 0.9800 .
C8S H8SC 0.9800 .
C9S H9SA 0.9800 .
C9S H9SB 0.9800 .
C9S H9SC 0.9800 .
C10S C12S 1.472(17) .
C10S C11S 1.54(2) .
C11S H11H 0.9800 .
C11S H11I 0.9800 .
C11S H11J 0.9800 .
C12S H12I 0.9800 .
C12S H12J 0.9800 .
C12S H12K 0.9800 .
C13S C15S 1.479(15) .
C13S C14S 1.487(14) .
C14S H14F 0.9800 .
C14S H14G 0.9800 .
C14S H14H 0.9800 .
C15S H15I 0.9800 .
C15S H15J 0.9800 .
C15S H15K 0.9800 .
C16S C18S 1.493(15) .
C16S C17S 1.506(15) .
C17S H17G 0.9800 .
C17S H17H 0.9800 .
C17S H17I 0.9800 .
C18S H18F 0.9800 .
C18S H18G 0.9800 .
C18S H18H 0.9800 .
C19S C21S 1.45(3) .
C19S C20S 1.55(3) .
C20S H20A 0.9800 .
C20S H20B 0.9800 .
C20S H20C 0.9800 .
C21S H21B 0.9800 .
C21S H21C 0.9800 .
C21S H21D 0.9800 .
C22S C24S 1.459(14) .
C22S C23S 1.464(15) .
C23S H23A 0.9800 .
C23S H23B 0.9800 .
C23S H23C 0.9800 .
C24S H24B 0.9800 .
C24S H24C 0.9800 .
C24S H24D 0.9800 .

loop_
_geom_hbond_atom_site_label_D
_geom_hbond_atom_site_label_H
_geom_hbond_atom_site_label_A
_geom_hbond_distance_DH
_geom_hbond_distance_HA
_geom_hbond_distance_DA
_geom_hbond_angle_DHA
_geom_hbond_site_symmetry_A
C4 H4A F7 0.95 2.30 3.232(11) 168.4 .
C7 H7A F7 0.95 2.54 3.454(12) 160.7 .
C7 H7A F8 0.95 2.64 3.490(11) 149.7 .
C10 H10A O1S 0.95 2.54 3.480(11) 169.0 .
C47 H47A O6S 0.95 2.46 3.385(12) 165.0 1_455
C53 H53A F4 0.95 2.27 3.192(11) 164.1 .
C93 H93A O4S 0.95 2.59 3.458(12) 152.1 2_666
C139 H13H O2S 0.95 2.52 3.418(18) 157.7 2_666
C148 H14E O3S 0.95 2.48 3.407(15) 164.2 2_656
C11S H11H F15A 0.98 2.48 3.39(2) 153.9 2_666
C14S H14H F14 0.98 2.52 3.22(2) 127.3 2_667

loop_
_geom_torsion_atom_site_label_1
_geom_torsion_atom_site_label_2
_geom_torsion_atom_site_label_3
_geom_torsion_atom_site_label_4
_geom_torsion
C5 N1 C1 C2 -1.4(11)
Pd1 N1 C1 C2 -172.2(6)
N1 C1 C2 C3 -11.2(11)
N1 C1 C2 C44 153.6(7)
C1 C2 C3 C4 12.0(11)
C44 C2 C3 C4 -152.4(8)
C2 C3 C4 C5 -0.6(11)
C1 N1 C5 C4 13.4(10)
Pd1 N1 C5 C4 -174.3(5)
C1 N1 C5 C6 -150.3(7)
Pd1 N1 C5 C6 22.0(8)
C3 C4 C5 N1 -12.4(11)
C3 C4 C5 C6 149.6(8)
C10 N2 C6 C7 -14.5(11)
Pd1 N2 C6 C7 177.8(6)
C10 N2 C6 C5 150.2(7)
Pd1 N2 C6 C5 -17.5(8)
N1 C5 C6 C7 160.0(8)
C4 C5 C6 C7 -2.7(13)
N1 C5 C6 N2 -3.7(9)
C4 C5 C6 N2 -166.4(7)
N2 C6 C7 C8 15.8(11)
C5 C6 C7 C8 -146.6(8)
C6 C7 C8 C9 -1.1(12)
C7 C8 C9 C10 -13.8(11)
C7 C8 C9 C11 152.8(8)
C6 N2 C10 C9 -1.5(11)
Pd1 N2 C10 C9 164.8(6)
C8 C9 C10 N2 15.2(11)
C11 C9 C10 N2 -151.8(7)
C10 C9 C11 C16 -12.0(12)
C8 C9 C11 C16 -177.9(8)
C10 C9 C11 C12 153.0(8)
C8 C9 C11 C12 -13.0(12)
C16 C11 C12 C13 10.3(12)
C9 C11 C12 C13 -155.6(8)
C11 C12 C13 C14 0.9(13)
C12 C13 C14 C15 -10.7(12)
C12 C13 C14 C17 157.1(8)
C13 C14 C15 C16 9.7(12)
C17 C14 C15 C16 -158.0(8)
C12 C11 C16 C15 -11.2(12)
C9 C11 C16 C15 154.3(8)
C14 C15 C16 C11 1.2(13)
C15 C14 C17 C18 20.5(12)
C13 C14 C17 C18 -146.4(8)
C15 C14 C17 C22 -171.9(8)
C13 C14 C17 C22 21.2(12)
C22 C17 C18 C19 -4.8(13)
C14 C17 C18 C19 163.4(8)
C17 C18 C19 C20 -2.0(13)
C18 C19 C20 C21 6.5(13)
C18 C19 C20 C23 -156.0(8)
C19 C20 C21 C22 -4.4(13)
C23 C20 C21 C22 157.1(8)
C20 C21 C22 C17 -2.2(13)
C18 C17 C22 C21 6.8(12)
C14 C17 C22 C21 -160.9(8)
C21 C20 C23 C28 -32.5(12)
C19 C20 C23 C28 129.0(9)
C21 C20 C23 C24 168.7(8)
C19 C20 C23 C24 -29.8(12)
C28 C23 C24 C25 -9.2(12)
C20 C23 C24 C25 149.7(8)
C23 C24 C25 C26 -3.4(13)
C24 C25 C26 C27 14.3(13)
C24 C25 C26 C29 -144.3(9)
C25 C26 C27 C28 -12.9(12)
C29 C26 C27 C28 146.5(8)
C24 C23 C28 C27 10.7(12)
C20 C23 C28 C27 -148.4(8)
C26 C27 C28 C23 0.5(13)
C25 C26 C29 C34 -171.7(9)
C27 C26 C29 C34 29.9(14)
C25 C26 C29 C30 31.1(14)
C27 C26 C29 C30 -127.3(10)
C34 C29 C30 C31 -10.8(15)
C26 C29 C30 C31 148.6(10)
C29 C30 C31 C32 1.8(17)
C30 C31 C32 C33 8.5(15)
C30 C31 C32 C35 -155.9(10)
C31 C32 C33 C34 -9.6(15)
C35 C32 C33 C34 153.9(10)
C32 C33 C34 C29 0.2(16)
C30 C29 C34 C33 10.0(16)
C26 C29 C34 C33 -147.4(10)
C33 C32 C35 C36 178.1(9)
C31 C32 C35 C36 -18.8(14)
C33 C32 C35 C40 -17.2(14)
C31 C32 C35 C40 145.9(10)
C40 C35 C36 C37 -11.0(13)
C32 C35 C36 C37 154.1(9)
C35 C36 C37 C38 1.2(14)
C36 C37 C38 C39 8.8(13)
C36 C37 C38 C41 -156.8(9)
C37 C38 C39 C40 -9.0(12)
C41 C38 C39 C40 157.0(8)
C38 C39 C40 C35 -0.6(14)
C36 C35 C40 C39 10.6(13)
C32 C35 C40 C39 -154.9(9)
C37 C38 C41 C46 -17.9(13)
C39 C38 C41 C46 177.3(8)
C37 C38 C41 C42 150.6(8)
C39 C38 C41 C42 -14.3(12)
C46 C41 C42 C43 12.2(13)
C38 C41 C42 C43 -157.0(8)
C41 C42 C43 C44 -3.2(13)
C42 C43 C44 C45 -7.8(12)
C42 C43 C44 C2 158.2(8)
C3 C2 C44 C45 -167.3(8)
C1 C2 C44 C45 28.9(12)
C3 C2 C44 C43 28.1(12)
C1 C2 C44 C43 -135.7(8)
C43 C44 C45 C46 9.7(13)
C2 C44 C45 C46 -154.9(9)
C44 C45 C46 C41 -0.6(14)
C42 C41 C46 C45 -10.3(13)
C38 C41 C46 C45 158.7(8)
C51 N3 C47 C48 -2.4(11)
Pd1 N3 C47 C48 164.2(6)
N3 C47 C48 C49 17.5(11)
N3 C47 C48 C90 -150.3(7)
C47 C48 C49 C50 -16.0(11)
C90 C48 C49 C50 151.4(8)
C48 C49 C50 C51 0.2(12)
C47 N3 C51 C50 -14.2(11)
Pd1 N3 C51 C50 177.7(6)
C47 N3 C51 C52 150.6(7)
Pd1 N3 C51 C52 -17.5(8)
C49 C50 C51 N3 15.3(11)
C49 C50 C51 C52 -147.5(8)
C56 N4 C52 C53 14.7(11)
Pd1 N4 C52 C53 -169.9(6)
C56 N4 C52 C51 -149.2(7)
Pd1 N4 C52 C51 26.3(8)
N3 C51 C52 N4 -6.0(10)
C50 C51 C52 N4 157.5(8)
N3 C51 C52 C53 -169.2(8)
C50 C51 C52 C53 -5.8(14)
N4 C52 C53 C54 -14.5(12)
C51 C52 C53 C54 147.1(8)
C52 C53 C54 C55 -0.1(13)
C53 C54 C55 C56 13.2(13)
C53 C54 C55 C57 -154.6(8)
C52 N4 C56 C55 -0.4(11)
Pd1 N4 C56 C55 -174.9(6)
C54 C55 C56 N4 -13.1(12)
C57 C55 C56 N4 155.3(7)
C54 C55 C57 C62 -164.2(9)
C56 C55 C57 C62 28.2(13)
C54 C55 C57 C58 29.6(13)
C56 C55 C57 C58 -137.9(9)
C62 C57 C58 C59 -8.9(14)
C55 C57 C58 C59 158.5(9)
C57 C58 C59 C60 1.2(16)
C58 C59 C60 C61 7.8(16)
C58 C59 C60 C63 -159.7(10)
C59 C60 C61 C62 -9.2(15)
C63 C60 C61 C62 158.3(10)
C60 C61 C62 C57 1.5(15)
C58 C57 C62 C61 7.6(14)
C55 C57 C62 C61 -158.6(9)
C59 C60 C63 C68 138.7(11)
C61 C60 C63 C68 -28.1(15)
C59 C60 C63 C64 -24.3(15)
C61 C60 C63 C64 168.9(10)
C68 C63 C64 C65 -6.6(16)
C60 C63 C64 C65 157.7(11)
C63 C64 C65 C66 -0.8(19)
C64 C65 C66 C67 9.6(17)
C64 C65 C66 C69 -151.6(11)
C65 C66 C67 C68 -11.0(15)
C69 C66 C67 C68 150.7(10)
C66 C67 C68 C63 3.8(16)
C64 C63 C68 C67 5.1(16)
C60 C63 C68 C67 -159.1(10)
C65 C66 C69 C70 175.0(12)
C67 C66 C69 C70 14.4(16)
C65 C66 C69 C74 7.2(16)
C67 C66 C69 C74 -153.4(11)
C74 C69 C70 C71 19.3(18)
C66 C69 C70 C71 -148.9(11)
C69 C70 C71 C72 -3(2)
C70 C71 C72 C73 -15.9(17)
C70 C71 C72 C75 151.6(12)
C71 C72 C73 C74 17.3(15)
C75 C72 C73 C74 -150.5(10)
C70 C69 C74 C73 -17.7(17)
C66 C69 C74 C73 150.8(11)
C72 C73 C74 C69 -1.3(18)
C73 C72 C75 C80 -3.1(17)
C71 C72 C75 C80 -169.9(12)
C73 C72 C75 C76 154.3(11)
C71 C72 C75 C76 -12.5(16)
C80 C75 C76 C77 9(2)
C72 C75 C76 C77 -149.7(13)
C75 C76 C77 C78 -3(2)
C76 C77 C78 C79 -2(2)
C76 C77 C78 C81 149.6(13)
C77 C78 C79 C80 -1(2)
C81 C78 C79 C80 -151.5(13)
C76 C75 C80 C79 -13(2)
C72 C75 C80 C79 144.6(14)
C78 C79 C80 C75 9(2)
C79 C78 C81 C82 12.1(17)
C77 C78 C81 C82 -137.6(14)
C79 C78 C81 C86 178.4(12)
C77 C78 C81 C86 28.6(16)
C86 C81 C82 C83 -9(2)
C78 C81 C82 C83 158.1(13)
C81 C82 C83 C84 -1(2)
C82 C83 C84 C85 9.4(18)
C82 C83 C84 C87 -158.6(12)
C83 C84 C85 C86 -8.8(15)
C87 C84 C85 C86 158.6(9)
C82 C81 C86 C85 9.8(17)
C78 C81 C86 C85 -157.3(10)
C84 C85 C86 C81 -0.8(17)
C85 C84 C87 C92 171.9(9)
C83 C84 C87 C92 -21.3(14)
C85 C84 C87 C88 -22.5(14)
C83 C84 C87 C88 144.3(10)
C92 C87 C88 C89 7.4(13)
C84 C87 C88 C89 -159.5(9)
C87 C88 C89 C90 2.8(14)
C88 C89 C90 C91 -11.6(12)
C88 C89 C90 C48 153.3(8)
C47 C48 C90 C89 1.8(12)
C49 C48 C90 C89 -165.1(8)
C47 C48 C90 C91 166.2(8)
C49 C48 C90 C91 -0.7(12)
C89 C90 C91 C92 10.2(12)
C48 C90 C91 C92 -155.2(8)
C90 C91 C92 C87 0.1(14)
C88 C87 C92 C91 -8.9(13)
C84 C87 C92 C91 157.6(9)
C97 N5 C93 C94 -0.1(11)
Pd2 N5 C93 C94 -174.8(6)
N5 C93 C94 C95 -7.8(11)
N5 C93 C94 C136 159.7(8)
C93 C94 C95 C96 8.2(12)
C136 C94 C95 C96 -158.3(8)
C94 C95 C96 C97 -1.3(12)
C93 N5 C97 C96 7.8(11)
Pd2 N5 C97 C96 -176.9(6)
C93 N5 C97 C98 -159.3(7)
Pd2 N5 C97 C98 16.1(8)
C95 C96 C97 N5 -7.1(12)
C95 C96 C97 C98 158.1(8)
C102 N6 C98 C99 -8.9(11)
Pd2 N6 C98 C99 173.8(6)
C102 N6 C98 C97 157.7(7)
Pd2 N6 C98 C97 -19.6(8)
N5 C97 C98 N6 2.3(10)
C96 C97 C98 N6 -163.8(7)
N5 C97 C98 C99 167.5(8)
C96 C97 C98 C99 1.4(13)
N6 C98 C99 C100 6.9(12)
C97 C98 C99 C100 -157.5(8)
C98 C99 C100 C101 1.3(13)
C99 C100 C101 C102 -6.9(12)
C99 C100 C101 C103 161.0(8)
C98 N6 C102 C101 3.0(12)
Pd2 N6 C102 C101 180.0(6)
C100 C101 C102 N6 4.9(12)
C103 C101 C102 N6 -163.9(7)
C102 C101 C103 C104 139.4(8)
C100 C101 C103 C104 -28.1(12)
C102 C101 C103 C108 -25.7(11)
C100 C101 C103 C108 166.8(8)
C108 C103 C104 C105 13.0(11)
C101 C103 C104 C105 -152.7(8)
C103 C104 C105 C106 0.1(12)
C104 C105 C106 C107 -13.8(11)
C104 C105 C106 C109 150.1(8)
C105 C106 C107 C108 14.4(12)
C109 C106 C107 C108 -149.5(8)
C106 C107 C108 C103 -1.3(12)
C104 C103 C108 C107 -12.4(11)
C101 C103 C108 C107 153.2(8)
C105 C106 C109 C114 10.4(12)
C107 C106 C109 C114 173.7(8)
C105 C106 C109 C110 -149.4(8)
C107 C106 C109 C110 13.8(12)
C114 C109 C110 C111 -14.7(12)
C106 C109 C110 C111 145.9(8)
C109 C110 C111 C112 0.4(13)
C110 C111 C112 C113 13.2(13)
C110 C111 C112 C115 -148.3(9)
C111 C112 C113 C114 -12.6(13)
C115 C112 C113 C114 148.5(9)
C112 C113 C114 C109 -1.5(14)
C110 C109 C114 C113 15.3(12)
C106 C109 C114 C113 -145.2(8)
C111 C112 C115 C116 -25.2(15)
C113 C112 C115 C116 174.5(10)
C111 C112 C115 C120 139.9(10)
C113 C112 C115 C120 -20.4(13)
C120 C115 C116 C117 -8.9(16)
C112 C115 C116 C117 156.5(10)
C115 C116 C117 C118 0.3(18)
C116 C117 C118 C119 7.3(17)
C116 C117 C118 C121 -157.3(10)
C117 C118 C119 C120 -5.8(15)
C121 C118 C119 C120 159.0(9)
C118 C119 C120 C115 -3.1(16)
C116 C115 C120 C119 10.3(15)
C112 C115 C120 C119 -156.1(9)
C117 C118 C121 C122 11.5(15)
C119 C118 C121 C122 -152.8(10)
C117 C118 C121 C126 179.9(10)
C119 C118 C121 C126 15.6(14)
C126 C121 C122 C123 -13.5(14)
C118 C121 C122 C123 155.5(9)
C121 C122 C123 C124 4.9(15)
C122 C123 C124 C125 5.9(13)
C122 C123 C124 C127 -157.2(9)
C123 C124 C125 C126 -7.4(13)
C127 C124 C125 C126 155.8(8)
C124 C125 C126 C121 -1.7(14)
C122 C121 C126 C125 11.8(13)
C118 C121 C126 C125 -157.6(9)
C125 C124 C127 C132 18.2(13)
C123 C124 C127 C132 -179.2(8)
C125 C124 C127 C128 -144.3(9)
C123 C124 C127 C128 18.3(13)
C132 C127 C128 C129 -9.7(13)
C124 C127 C128 C129 153.8(9)
C127 C128 C129 C130 -1.5(14)
C128 C129 C130 C131 12.7(14)
C128 C129 C130 C133 -151.3(9)
C129 C130 C131 C132 -12.6(13)
C133 C130 C131 C132 150.7(9)
C130 C131 C132 C127 1.5(14)
C128 C127 C132 C131 9.9(13)
C124 C127 C132 C131 -153.1(9)
C131 C130 C133 C134 173.2(8)
C129 C130 C133 C134 -23.8(13)
C131 C130 C133 C138 -27.6(13)
C129 C130 C133 C138 135.3(9)
C138 C133 C134 C135 -13.2(13)
C130 C133 C134 C135 146.3(9)
C133 C134 C135 C136 0.6(14)
C134 C135 C136 C137 11.9(13)
C134 C135 C136 C94 -146.7(9)
C93 C94 C136 C135 27.0(12)
C95 C94 C136 C135 -167.0(8)
C93 C94 C136 C137 -131.5(9)
C95 C94 C136 C137 34.5(12)
C135 C136 C137 C138 -11.5(13)
C94 C136 C137 C138 148.0(8)
C136 C137 C138 C133 -1.2(14)
C134 C133 C138 C137 13.6(13)
C130 C133 C138 C137 -146.7(9)
C143 N7 C139 C140 -1(2)
Pd3 N7 C139 C140 -174.1(8)
N7 C139 C140 C141 -9(2)
N7 C139 C140 C182 162.3(13)
C139 C140 C141 C142 11.5(19)
C182 C140 C141 C142 -159.0(13)
C140 C141 C142 C143 -5(2)
C141 C142 C143 N7 -5.5(19)
C141 C142 C143 C144 154.0(14)
C139 N7 C143 C142 8.6(19)
Pd3 N7 C143 C142 -177.2(9)
C139 N7 C143 C144 -153.7(13)
Pd3 N7 C143 C144 20.5(12)
C148 N8 C144 C145 -12.5(16)
Pd3 N8 C144 C145 174.2(9)
C148 N8 C144 C143 154.2(11)
Pd3 N8 C144 C143 -19.1(12)
C142 C143 C144 N8 -161.2(12)
N7 C143 C144 N8 -1.4(15)
C142 C143 C144 C145 4(2)
N7 C143 C144 C145 164.3(11)
N8 C144 C145 C146 8.8(18)
C143 C144 C145 C146 -156.3(12)
C144 C145 C146 C147 4.3(19)
C145 C146 C147 C148 -13.1(16)
C145 C146 C147 C149 156.8(11)
C144 N8 C148 C147 3.1(18)
Pd3 N8 C148 C147 175.4(8)
C146 C147 C148 N8 9.6(16)
C149 C147 C148 N8 -160.8(10)
C148 C147 C149 C150 -20.0(12)
C146 C147 C149 C150 170.5(9)
C148 C147 C149 C154 131.8(9)
C146 C147 C149 C154 -37.7(13)
C154 C149 C150 C151 0.0
C147 C149 C150 C151 150.5(8)
C149 C150 C151 C152 0.0
C150 C151 C152 C153 0.0
C150 C151 C152 C155 -155.6(7)
C151 C152 C153 C154 0.0
C155 C152 C153 C154 156.4(7)
C152 C153 C154 C149 0.0
C150 C149 C154 C153 0.0
C147 C149 C154 C153 -151.2(8)
C151 C152 C155 C156 16.4(8)
C153 C152 C155 C156 -140.2(5)
C151 C152 C155 C160 169.4(5)
C153 C152 C155 C160 12.8(7)
C160 C155 C156 C157 0.0
C152 C155 C156 C157 152.0(7)
C155 C156 C157 C158 0.0
C156 C157 C158 C159 0.0
C156 C157 C158 C161 -151.6(8)
C157 C158 C159 C160 0.0
C161 C158 C159 C160 150.6(9)
C158 C159 C160 C155 0.0
C156 C155 C160 C159 0.0
C152 C155 C160 C159 -152.3(7)
C159 C158 C161 C162 -162.7(7)
C157 C158 C161 C162 -10.7(11)
C159 C158 C161 C166 -4.2(9)
C157 C158 C161 C166 147.8(7)
C166 C161 C162 C163 0.0
C158 C161 C162 C163 157.1(10)
C161 C162 C163 C164 0.0
C162 C163 C164 C165 0.0
C162 C163 C164 C167 -155.3(9)
C163 C164 C165 C166 0.0
C167 C164 C165 C166 153.3(10)
C164 C165 C166 C161 0.0
C162 C161 C166 C165 0.0
C158 C161 C166 C165 -159.2(9)
C163 C164 C167 C168 2.5(10)
C165 C164 C167 C168 -152.4(8)
C163 C164 C167 C172 154.9(7)
C165 C164 C167 C172 0.0(11)
C172 C167 C168 C169 0.0
C164 C167 C168 C169 150.4(9)
C167 C168 C169 C170 0.0
C168 C169 C170 C171 0.0
C168 C169 C170 C173 -156.5(8)
C169 C170 C171 C172 0.0
C173 C170 C171 C172 156.4(8)
C170 C171 C172 C167 0.0
C168 C167 C172 C171 0.0
C164 C167 C172 C171 -152.9(8)
C169 C170 C173 C174 14.5(8)
C171 C170 C173 C174 -142.4(6)
C169 C170 C173 C178 169.1(5)
C171 C170 C173 C178 12.2(8)
C178 C173 C174 C175 0.0
C170 C173 C174 C175 154.1(7)
C173 C174 C175 C176 0.0
C174 C175 C176 C177 0.0
C174 C175 C176 C179 -157.0(7)
C175 C176 C177 C178 0.0
C179 C176 C177 C178 156.3(7)
C176 C177 C178 C173 0.0
C174 C173 C178 C177 0.0
C170 C173 C178 C177 -153.7(7)
C177 C176 C179 C180 -14.9(8)
C175 C176 C179 C180 142.2(5)
C177 C176 C179 C184 -166.5(5)
C175 C176 C179 C184 -9.4(8)
C184 C179 C180 C181 0.0
C176 C179 C180 C181 -150.8(7)
C179 C180 C181 C182 0.0
C180 C181 C182 C183 0.0
C180 C181 C182 C140 150.4(9)
C139 C140 C182 C183 12.4(14)
C141 C140 C182 C183 -178.1(9)
C139 C140 C182 C181 -138.6(10)
C141 C140 C182 C181 30.9(14)
C181 C182 C183 C184 0.0
C140 C182 C183 C184 -149.5(9)
C182 C183 C184 C179 0.0
C180 C179 C184 C183 0.0
C176 C179 C184 C183 150.3(7)
F16A B4 F13 F13A -132.6(15)
F14 B4 F13 F13A 151(2)
F15 B4 F13 F13A 44.5(13)
F16 B4 F13 F13A -62.7(16)
F14A B4 F13 F13A -36(8)
F15A B4 F13 F13A 108.7(15)
F14 B4 F13 F16A -76.5(17)
F15 B4 F13 F16A 177.1(18)
F16 B4 F13 F16A 70.0(14)
F14A B4 F13 F16A 96(8)
F13A B4 F13 F16A 132.6(15)
F15A B4 F13 F16A -118.7(15)
F16A B4 F14 F15A -118.9(14)
F13 B4 F14 F15A -55.0(18)
F15 B4 F14 F15A 45.0(15)
F16 B4 F14 F15A 163.7(19)
F14A B4 F14 F15A 126.6(13)
F13A B4 F14 F15A 31(4)
F16A B4 F14 F14A 114.5(14)
F13 B4 F14 F14A 178(2)
F15 B4 F14 F14A -81.6(14)
F16 B4 F14 F14A 37.1(15)
F13A B4 F14 F14A -95(4)
F15A B4 F14 F14A -126.6(13)
F16A B4 F15 F13A -45(5)
F14 B4 F15 F13A -172(2)
F13 B4 F15 F13A -52.5(16)
F16 B4 F15 F13A 57.4(18)
F14A B4 F15 F13A 115.2(17)
F15A B4 F15 F13A -132.9(18)
F16A B4 F15 F15A 88(5)
F14 B4 F15 F15A -39.5(13)
F13 B4 F15 F15A 80.4(14)
F16 B4 F15 F15A -169.7(19)
F14A B4 F15 F15A -111.8(15)
F13A B4 F15 F15A 132.9(18)
F16A B4 F16 F14A -124.4(14)
F14 B4 F16 F14A -41.7(16)
F13 B4 F16 F14A 173.7(19)
F15 B4 F16 F14A 75.9(15)
F13A B4 F16 F14A 119.0(13)
F15A B4 F16 F14A 33(8)
F16A B4 F16 F13A 116.6(14)
F14 B4 F16 F13A -161(2)
F13 B4 F16 F13A 54.7(15)
F15 B4 F16 F13A -43.1(13)
F14A B4 F16 F13A -119.0(13)
F15A B4 F16 F13A -86(9)
F14 B4 F16 F16A 82.6(19)
F13 B4 F16 F16A -61.9(13)
F15 B4 F16 F16A -160(2)
F14A B4 F16 F16A 124.4(14)
F13A B4 F16 F16A -116.6(14)
F15A B4 F16 F16A 157(9)
F15A F15 F13A B4 -41.2(15)
B4 F15 F13A F13 48.6(13)
F15A F15 F13A F13 7(2)
B4 F15 F13A F16 -41.0(12)
F15A F15 F13A F16 -82.3(17)
F16A B4 F13A F15 165(2)
F14 B4 F13A F15 17(4)
F13 B4 F13A F15 117.2(18)
F16 B4 F13A F15 -123.2(17)
F14A B4 F13A F15 -70.5(17)
F15A B4 F13A F15 42.8(15)
F16A B4 F13A F13 47.4(14)
F14 B4 F13A F13 -100(4)
F15 B4 F13A F13 -117.2(18)
F16 B4 F13A F13 119.6(15)
F14A B4 F13A F13 172.4(18)
F15A B4 F13A F13 -74.3(15)
F16A B4 F13A F16 -72.3(15)
F14 B4 F13A F16 140(5)
F13 B4 F13A F16 -119.6(15)
F15 B4 F13A F16 123.2(17)
F14A B4 F13A F16 52.7(12)
F15A B4 F13A F16 166.0(17)
B4 F13 F13A F15 -52.6(15)
F16A F13 F13A F15 -90.6(16)
F16A F13 F13A B4 -38.0(12)
B4 F13 F13A F16 42.8(12)
F16A F13 F13A F16 4.8(13)
B4 F16 F13A F15 48.4(16)
F14A F16 F13A F15 -1.2(16)
F16A F16 F13A F15 91.1(15)
F14A F16 F13A B4 -49.6(12)
F16A F16 F13A B4 42.8(11)
B4 F16 F13A F13 -46.9(12)
F14A F16 F13A F13 -96.4(13)
F16A F16 F13A F13 -4.1(11)
F16A B4 F14A F16 62.1(15)
F14 B4 F14A F16 144.5(16)
F13 B4 F14A F16 -29(8)
F15 B4 F14A F16 -110.4(16)
F13A B4 F14A F16 -62.4(15)
F15A B4 F14A F16 -172.3(19)
F16A B4 F14A F14 -82.3(17)
F13 B4 F14A F14 -173(9)
F15 B4 F14A F14 105.1(15)
F16 B4 F14A F14 -144.5(16)
F13A B4 F14A F14 153.1(19)
F15A B4 F14A F14 43.2(12)
F13A F16 F14A B4 44.2(11)
F16A F16 F14A B4 -38.5(11)
B4 F16 F14A F14 27.7(13)
F13A F16 F14A F14 71.9(12)
F16A F16 F14A F14 -10.8(12)
F15A F14 F14A B4 -48.5(13)
F15A F14 F14A F16 -79.2(15)
B4 F14 F14A F16 -30.7(14)
F14A F14 F15A B4 42.1(11)
B4 F14 F15A F15 -40.2(13)
F14A F14 F15A F15 1.9(15)
F16A B4 F15A F14 71.8(18)
F13 B4 F15A F14 133.4(17)
F15 B4 F15A F14 -130.4(17)
F16 B4 F15A F14 -84(9)
F14A B4 F15A F14 -54.1(15)
F13A B4 F15A F14 -166.7(18)
F16A B4 F15A F15 -158(2)
F14 B4 F15A F15 130.4(17)
F13 B4 F15A F15 -96.2(16)
F16 B4 F15A F15 47(8)
F14A B4 F15A F15 76.4(15)
F13A B4 F15A F15 -36.2(13)
F13A F15 F15A F14 86(2)
B4 F15 F15A F14 42.0(14)
F13A F15 F15A B4 44.5(17)
F14 B4 F16A F13 121.2(17)
F15 B4 F16A F13 -8(5)
F16 B4 F16A F13 -115.1(16)
F14A B4 F16A F13 -167(2)
F13A B4 F16A F13 -45.2(15)
F15A B4 F16A F13 70.6(17)
F14 B4 F16A F16 -123.8(18)
F13 B4 F16A F16 115.1(16)
F15 B4 F16A F16 107(6)
F14A B4 F16A F16 -51.5(14)
F13A B4 F16A F16 69.9(16)
F15A B4 F16A F16 -174(2)
F13A F13 F16A B4 40.4(14)
B4 F13 F16A F16 -45.2(12)
F13A F13 F16A F16 -4.8(13)
F14A F16 F16A B4 45.9(14)
F13A F16 F16A B4 -45.9(13)
B4 F16 F16A F13 49.8(14)
F14A F16 F16A F13 95.8(12)
F13A F16 F16A F13 4.0(11)

loop_
_platon_squeeze_void_nr
_platon_squeeze_void_average_x
_platon_squeeze_void_average_y
_platon_squeeze_void_average_z
_platon_squeeze_void_volume
_platon_squeeze_void_count_electrons
_platon_squeeze_void_content
1 0.500 0.000 0.000 907 189 ' '
2 0.356 0.583 0.901 223 45 ' '
3 0.500 0.500 0.500 416 90 ' '
4 0.644 0.417 0.099 224 45 ' '
